data_4002731
loop_
_publ_author_name
'Li, Shu-Fang'
'Jiang, Xiao-Ming'
'Liu, Bin-Wen'
'Yan, Dong'
'Lin, Chen-Sheng'
'Zeng, Hui-Yi'
'Guo, Guo-Cong'

_publ_section_title
;
 Superpolyhedron-Built Second Harmonic Generation Materials Exhibit Large
 Mid-Infrared Conversion Efficiencies and High Laser-Induced Damage
 Thresholds
;
_journal_issue 4
_journal_name_full 'Chemistry of Materials'
_journal_page_first 1796
_journal_paper_doi 10.1021/acs.chemmater.6b05405
_journal_volume 29
_journal_year 2017
_chemical_formula_moiety NaIn3Se5
_chemical_formula_sum 'In3 Na Se5'
_chemical_formula_weight 762.25
_chemical_melting_point ?
_chemical_name_common NaIn3Se5
_chemical_name_systematic
; 
 ? 
;
_space_group_IT_number 145
_symmetry_cell_setting trigonal
_symmetry_space_group_name_Hall 'P 32'
_symmetry_space_group_name_H-M 'P 32'
_atom_sites_solution_hydrogens constr
_atom_sites_solution_primary direct
_atom_sites_solution_secondary difmap
_audit_creation_method SHELXL-97
_cell_angle_alpha 90.00
_cell_angle_beta 90.00
_cell_angle_gamma 120.00
_cell_formula_units_Z 36
_cell_length_a 24.5815(6)
_cell_length_b 24.5815(6)
_cell_length_c 17.4269(8)
_cell_measurement_reflns_used 27522
_cell_measurement_temperature 293(2)
_cell_measurement_theta_max 27.5010
_cell_measurement_theta_min 2.0276
_cell_volume 9119.4(5)
_computing_cell_refinement 'SHELXS-97 (Sheldrick, 1990)'
_computing_data_collection 'SHELXS-97 (Sheldrick, 1990)'
_computing_structure_refinement 'SHELXL-97 (Sheldrick, 1997)'
_computing_structure_solution 'SHELXS-97 (Sheldrick, 1990)'
_diffrn_ambient_temperature 293(2)
_diffrn_detector_area_resol_mean 28.5714
_diffrn_measured_fraction_theta_full 0.999
_diffrn_measured_fraction_theta_max 0.999
_diffrn_measurement_device_type 'Rigaku Pilatus'
_diffrn_measurement_method CCD_Profile_fitting
_diffrn_radiation_monochromator graphite
_diffrn_radiation_source 'fine-focus sealed tube'
_diffrn_radiation_type MoK\a
_diffrn_radiation_wavelength 0.71075
_diffrn_reflns_av_R_equivalents 0.0677
_diffrn_reflns_av_sigmaI/netI 0.0729
_diffrn_reflns_limit_h_max 29
_diffrn_reflns_limit_h_min -29
_diffrn_reflns_limit_k_max 29
_diffrn_reflns_limit_k_min -29
_diffrn_reflns_limit_l_max 21
_diffrn_reflns_limit_l_min -20
_diffrn_reflns_number 62556
_diffrn_reflns_theta_full 25.50
_diffrn_reflns_theta_max 25.50
_diffrn_reflns_theta_min 2.03
_exptl_absorpt_coefficient_mu 24.695
_exptl_absorpt_correction_T_max 1.0000
_exptl_absorpt_correction_T_min 0.6367
_exptl_absorpt_correction_type multi-scan
_exptl_crystal_colour red
_exptl_crystal_density_diffrn 4.997
_exptl_crystal_density_meas ?
_exptl_crystal_density_method 'not measured'
_exptl_crystal_description block
_exptl_crystal_F_000 11808
_exptl_crystal_size_max 0.082
_exptl_crystal_size_mid 0.074
_exptl_crystal_size_min 0.052
_refine_diff_density_max 2.299
_refine_diff_density_min -1.330
_refine_diff_density_rms 0.248
_refine_ls_abs_structure_details 'Flack H D (1983), Acta Cryst. A39, 876-881'
_refine_ls_abs_structure_Flack 0.045(7)
_refine_ls_extinction_method shelxl
_refine_ls_goodness_of_fit_ref 0.988
_refine_ls_hydrogen_treatment none
_refine_ls_matrix_type full
_refine_ls_number_parameters 1003
_refine_ls_number_reflns 22580
_refine_ls_number_restraints 1
_refine_ls_restrained_S_all 0.988
_refine_ls_R_factor_all 0.0520
_refine_ls_R_factor_gt 0.0466
_refine_ls_shift/su_max 0.000
_refine_ls_shift/su_mean 0.000
_refine_ls_structure_factor_coef Fsqd
_refine_ls_weighting_details 'calc w=1/[\s^2^(Fo^2^)+(0.0203P)^2^+0.0000P] where P=(Fo^2^+2Fc^2^)/3'
_refine_ls_weighting_scheme calc
_refine_ls_wR_factor_gt 0.0838
_refine_ls_wR_factor_ref 0.0864
_reflns_number_gt 20652
_reflns_number_total 22580
_reflns_threshold_expression >2sigma(I)
_cod_data_source_file cm6b05405_si_002.cif
_cod_data_source_block 3
_cod_depositor_comments
;
The following automatic conversions were performed:

'_chemical_melting_point' value 'not measured' was changed to '?' -
the value is undefined or not given.

'_exptl_absorpt_correction_type' value 'Multi-scan' changed to
'multi-scan' according to
/home/data/users/saulius/crontab/automatic-downloads/current/ACS/lib/dictionaries/cif_core.dic
dictionary named 'cif_core.dic' version 2.4.2 from 2011-04-26.

'_exptl_crystal_density_meas' value 'not measured' was changed to '?'
- the value is perceived as not measured.

Automatic conversion script
Id: cif_fix_values 4973 2017-02-22 13:04:09Z antanas 
;
_cod_original_sg_symbol_H-M P32
_cod_database_code 4002731

loop_
_symmetry_equiv_pos_as_xyz
'x, y, z'
'-y, x-y, z+2/3'
'-x+y, -x, z+1/3'

loop_
_atom_site_label
_atom_site_type_symbol
_atom_site_fract_x
_atom_site_fract_y
_atom_site_fract_z
_atom_site_U_iso_or_equiv
_atom_site_adp_type
_atom_site_occupancy
_atom_site_symmetry_multiplicity
_atom_site_calc_flag
_atom_site_refinement_flags
In1 In 0.11992(5) 0.46410(5) 0.19954(6) 0.0231(3) Uani 1 1 d .
In2 In 0.26241(5) 0.44971(5) 0.27661(6) 0.0232(3) Uani 1 1 d .
In3 In 0.12756(5) 0.62383(5) 0.25393(6) 0.0224(3) Uani 1 1 d .
In4 In -0.13449(5) 0.54722(5) 0.04628(7) 0.0228(3) Uani 1 1 d .
In5 In -0.00660(5) 0.46475(5) 0.31404(6) 0.0222(3) Uani 1 1 d .
In6 In 0.38271(5) 0.60603(5) 0.37353(6) 0.0226(3) Uani 1 1 d .
In7 In 0.00345(5) 0.52330(5) 0.09910(6) 0.0223(2) Uani 1 1 d .
In8 In -0.14262(5) 0.46411(5) 0.62244(7) 0.0247(3) Uani 1 1 d .
In9 In -0.16156(5) 0.44450(5) 0.40614(6) 0.0235(3) Uani 1 1 d .
In10 In -0.16408(5) 0.41528(5) 0.19604(6) 0.0228(3) Uani 1 1 d .
In11 In 0.59819(5) 0.50001(5) 0.42053(6) 0.0238(3) Uani 1 1 d .
In12 In 0.21960(5) -0.05365(5) -0.13466(6) 0.0223(3) Uani 1 1 d .
In13 In 0.45223(5) 0.49709(5) 0.32011(6) 0.0228(3) Uani 1 1 d .
In14 In -0.17020(5) 0.28951(5) 0.32071(6) 0.0228(3) Uani 1 1 d .
In15 In 0.21754(5) 0.27238(5) 0.52447(6) 0.0233(3) Uani 1 1 d .
In16 In 0.22700(5) 0.49684(5) -0.17062(6) 0.0235(3) Uani 1 1 d .
In17 In -0.11528(5) 0.40415(5) -0.02788(6) 0.0231(3) Uani 1 1 d .
In18 In 0.21697(5) 0.39497(5) 0.64798(7) 0.0245(3) Uani 1 1 d .
In19 In 0.32523(6) 0.46642(5) 0.48319(6) 0.0244(3) Uani 1 1 d .
In20 In 0.14263(5) 0.32768(5) 0.14496(6) 0.0230(3) Uani 1 1 d .
In21 In -0.10735(5) 0.27265(5) -0.13562(6) 0.0226(3) Uani 1 1 d .
In22 In -0.26482(5) 0.28212(5) -0.13935(6) 0.0223(3) Uani 1 1 d .
In23 In 0.24981(5) 0.49529(5) 0.04567(6) 0.0218(3) Uani 1 1 d .
In24 In 0.38239(5) 0.26615(6) 0.18943(6) 0.0246(3) Uani 1 1 d .
In25 In -0.19246(5) 0.13374(5) 0.25834(6) 0.0221(3) Uani 1 1 d .
In26 In -0.11124(5) -0.05330(5) 0.19519(6) 0.0238(3) Uani 1 1 d .
In27 In -0.13683(5) 0.18727(5) 0.47958(6) 0.0239(3) Uani 1 1 d .
In28 In 0.53056(5) 0.66762(5) 0.26158(6) 0.0243(3) Uani 1 1 d .
In29 In 0.19182(6) 0.18587(6) 0.14317(7) 0.0270(3) Uani 1 1 d .
In30 In 0.19735(6) 0.33240(5) -0.06884(6) 0.0249(3) Uani 1 1 d .
In31 In -0.08548(6) 0.07993(6) 0.36512(7) 0.0253(3) Uani 1 1 d .
In32 In 0.24459(6) 0.08101(6) 0.02746(7) 0.0279(3) Uani 1 1 d .
In33 In 0.13868(6) 0.14030(6) -0.07315(7) 0.0272(3) Uani 1 1 d .
In34 In -0.14528(17) 0.11358(17) -0.0282(2) 0.0270(8) Uani 0.35 1 d P
In35 In 0.03977(19) 0.20703(17) -0.0257(2) 0.0287(9) Uani 0.33 1 d P
In36 In -0.0524(2) 0.11428(19) 0.1604(2) 0.0251(8) Uani 0.33 1 d P
In37 In -0.16022(8) 0.09434(9) 0.02233(12) 0.0233(4) Uani 0.65 1 d P
In38 In 0.00887(9) 0.20070(8) -0.06730(11) 0.0242(4) Uani 0.67 1 d P
In39 In -0.00946(10) 0.13721(9) 0.14986(10) 0.0239(4) Uani 0.67 1 d P
Se1 Se 0.14333(7) 0.08724(7) 0.05497(9) 0.0189(3) Uani 1 1 d .
Se2 Se -0.19261(7) 0.42408(7) 0.05537(9) 0.0203(3) Uani 1 1 d .
Se3 Se -0.05297(7) 0.19241(7) 0.05916(9) 0.0196(3) Uani 1 1 d .
Se4 Se 0.26873(7) 0.51249(7) 0.39992(9) 0.0215(4) Uani 1 1 d .
Se5 Se -0.18612(7) 0.08733(7) 0.39190(9) 0.0203(3) Uani 1 1 d .
Se6 Se 0.47770(7) 0.42132(7) 0.39669(9) 0.0215(3) Uani 1 1 d .
Se7 Se 0.24559(7) 0.38682(7) 0.06207(9) 0.0203(3) Uani 1 1 d .
Se8 Se -0.09537(7) 0.38805(7) 0.40504(9) 0.0200(3) Uani 1 1 d .
Se9 Se 0.24260(7) 0.52449(7) 0.18784(9) 0.0199(3) Uani 1 1 d .
Se10 Se -0.18020(7) 0.39960(7) -0.14888(9) 0.0207(3) Uani 1 1 d .
Se11 Se 0.14361(7) 0.42165(7) -0.27142(9) 0.0211(3) Uani 1 1 d .
Se12 Se 0.33718(8) 0.16678(8) -0.04449(9) 0.0272(4) Uani 1 1 d .
Se13 Se 0.16888(8) 0.33715(8) 0.28795(9) 0.0244(4) Uani 1 1 d .
Se14 Se -0.21919(7) 0.22504(7) 0.44615(9) 0.0220(4) Uani 1 1 d .
Se15 Se -0.24836(8) 0.45069(8) 0.66541(9) 0.0259(4) Uani 1 1 d .
Se16 Se -0.00369(8) 0.49717(8) -0.04418(9) 0.0250(4) Uani 1 1 d .
Se17 Se 0.44180(7) 0.55431(7) 0.44153(9) 0.0214(4) Uani 1 1 d .
Se18 Se 0.14700(7) 0.72264(7) 0.17319(9) 0.0209(4) Uani 1 1 d .
Se19 Se 0.15478(7) 0.05603(7) -0.15265(9) 0.0214(3) Uani 1 1 d .
Se20 Se 0.22295(8) 0.29541(8) 0.66797(9) 0.0257(4) Uani 1 1 d .
Se21 Se 0.17244(8) 0.50223(8) -0.04670(9) 0.0248(4) Uani 1 1 d .
Se22 Se -0.05597(7) 0.41901(7) 0.17841(9) 0.0221(4) Uani 1 1 d .
Se23 Se 0.22085(8) 0.64034(8) 0.33663(9) 0.0250(4) Uani 1 1 d .
Se24 Se 0.39104(7) 0.69665(8) 0.45448(9) 0.0235(4) Uani 1 1 d .
Se25 Se -0.10711(8) 0.30614(8) 0.00347(9) 0.0265(4) Uani 1 1 d .
Se26 Se 0.32972(8) 0.48619(8) 0.62715(9) 0.0244(4) Uani 1 1 d .
Se27 Se 0.11991(7) 0.55963(7) 0.13088(9) 0.0204(4) Uani 1 1 d .
Se28 Se -0.02917(7) 0.28382(8) 0.45468(9) 0.0246(4) Uani 1 1 d .
Se29 Se 0.02778(8) 0.58057(8) 0.33616(9) 0.0251(4) Uani 1 1 d .
Se30 Se 0.63421(8) 0.61289(8) 0.45638(9) 0.0255(4) Uani 1 1 d .
Se31 Se 0.22810(8) -0.02896(8) 0.00842(9) 0.0269(4) Uani 1 1 d .
Se32 Se -0.10180(8) -0.02962(8) 0.33875(9) 0.0261(4) Uani 1 1 d .
Se33 Se 0.08545(8) 0.44644(8) 0.33978(9) 0.0247(4) Uani 1 1 d .
Se34 Se 0.16832(8) 0.16943(8) 0.28733(9) 0.0257(4) Uani 1 1 d .
Se35 Se 0.10771(7) 0.21971(7) 0.45797(9) 0.0194(3) Uani 1 1 d .
Se36 Se -0.21396(7) 0.22511(7) -0.21216(9) 0.0214(4) Uani 1 1 d .
Se37 Se -0.08425(7) 0.52998(7) 0.50356(9) 0.0216(4) Uani 1 1 d .
Se38 Se -0.27199(8) 0.36778(8) 0.45533(10) 0.0262(4) Uani 1 1 d .
Se39 Se 0.41661(8) 0.64001(8) 0.23456(9) 0.0240(4) Uani 1 1 d .
Se40 Se -0.17336(8) 0.05870(8) 0.17012(9) 0.0263(4) Uani 1 1 d .
Se41 Se 0.05976(8) 0.36061(8) 0.12427(9) 0.0258(4) Uani 1 1 d .
Se42 Se -0.16773(8) 0.49728(8) 0.28268(9) 0.0258(4) Uani 1 1 d .
Se43 Se -0.25197(8) 0.11115(8) 0.00088(10) 0.0279(4) Uani 1 1 d .
Se44 Se 0.15454(7) 0.38698(7) 0.51723(9) 0.0213(3) Uani 1 1 d .
Se45 Se 0.10562(8) 0.21478(8) 0.09497(10) 0.0272(4) Uani 1 1 d .
Se46 Se 0.00430(8) 0.16780(8) 0.28980(9) 0.0294(4) Uani 1 1 d .
Se47 Se 0.30000(8) 0.27719(8) 0.11251(10) 0.0278(4) Uani 1 1 d .
Se48 Se 0.31029(8) 0.35836(8) 0.44964(9) 0.0259(4) Uani 1 1 d .
Se49 Se -0.15745(8) 0.35241(8) 0.62740(10) 0.0277(4) Uani 1 1 d .
Se50 Se -0.02969(8) 0.60594(8) 0.11923(9) 0.0250(4) Uani 1 1 d .
Se51 Se 0.22432(8) 0.24924(8) -0.11321(10) 0.0270(4) Uani 1 1 d .
Se52 Se -0.11369(8) 0.24927(8) 0.23217(9) 0.0244(4) Uani 1 1 d .
Se53 Se -0.09136(8) 0.17641(8) -0.15170(9) 0.0261(4) Uani 1 1 d .
Se54 Se 0.02846(8) 0.11497(8) -0.11344(9) 0.0258(4) Uani 1 1 d .
Se55 Se -0.01998(8) 0.03211(8) 0.11898(10) 0.0260(4) Uani 1 1 d .
Se56 Se -0.24802(8) 0.30506(8) 0.23841(9) 0.0256(4) Uani 1 1 d .
Se57 Se -0.11675(8) 0.58036(8) -0.09584(9) 0.0245(4) Uani 1 1 d .
Se58 Se 0.54237(8) 0.57300(8) 0.23074(9) 0.0253(4) Uani 1 1 d .
Se59 Se 0.08833(8) 0.31071(8) -0.10783(10) 0.0282(4) Uani 1 1 d .
Se60 Se 0.35654(8) 0.44060(8) 0.23080(9) 0.0254(4) Uani 1 1 d .
Na1 Na 0.1197(3) 0.5714(3) 0.4539(4) 0.0438(19) Uani 1 1 d .
Na2 Na 0.7785(4) 0.2293(4) 0.1109(5) 0.053(2) Uani 1 1 d .
Na3 Na 0.2774(3) 0.3096(3) 0.2880(4) 0.0385(17) Uani 1 1 d .
Na4 Na 0.0198(4) 0.3038(3) 0.2933(4) 0.046(2) Uani 1 1 d .
Na5 Na 0.0395(3) 0.3981(3) -0.0398(4) 0.0428(19) Uani 1 1 d .
Na6 Na 0.3661(3) 0.3828(3) 0.6177(4) 0.0414(18) Uani 1 1 d .
Na7 Na -0.0574(4) 0.6357(4) 0.2824(4) 0.048(2) Uani 1 1 d .
Na8 Na -0.2972(4) 0.3099(3) 0.6319(4) 0.048(2) Uani 1 1 d .
Na9 Na 0.1083(4) 0.2202(4) 0.7625(4) 0.049(2) Uani 1 1 d .
Na10 Na 0.0433(3) 0.0549(3) 0.2890(4) 0.0436(19) Uani 1 1 d .
Na11 Na -0.0546(4) 0.3224(4) 0.6171(4) 0.049(2) Uani 1 1 d .
Na12 Na 0.3775(4) 0.7352(4) 0.2813(5) 0.052(2) Uani 1 1 d .

loop_
_atom_site_aniso_label
_atom_site_aniso_U_11
_atom_site_aniso_U_22
_atom_site_aniso_U_33
_atom_site_aniso_U_23
_atom_site_aniso_U_13
_atom_site_aniso_U_12
In1 0.0212(6) 0.0221(6) 0.0277(6) 0.0009(5) 0.0031(5) 0.0120(5)
In2 0.0210(6) 0.0222(6) 0.0265(6) -0.0033(5) -0.0034(5) 0.0110(5)
In3 0.0206(6) 0.0174(6) 0.0245(6) -0.0020(5) -0.0013(5) 0.0061(5)
In4 0.0208(6) 0.0229(6) 0.0271(6) 0.0034(5) 0.0009(5) 0.0128(5)
In5 0.0175(6) 0.0198(6) 0.0263(6) 0.0004(5) 0.0015(5) 0.0070(5)
In6 0.0234(6) 0.0174(6) 0.0259(6) 0.0008(5) 0.0018(5) 0.0093(5)
In7 0.0217(6) 0.0224(6) 0.0247(6) 0.0000(5) -0.0022(5) 0.0124(5)
In8 0.0214(6) 0.0232(7) 0.0288(6) 0.0041(5) -0.0003(5) 0.0106(5)
In9 0.0223(6) 0.0245(6) 0.0246(6) -0.0013(5) 0.0018(5) 0.0125(5)
In10 0.0231(6) 0.0231(6) 0.0228(6) 0.0016(5) 0.0011(5) 0.0120(5)
In11 0.0234(6) 0.0226(6) 0.0238(6) -0.0017(5) -0.0040(5) 0.0104(5)
In12 0.0182(6) 0.0184(6) 0.0273(6) -0.0001(5) -0.0009(5) 0.0069(5)
In13 0.0197(6) 0.0220(6) 0.0279(6) 0.0012(5) -0.0005(5) 0.0112(5)
In14 0.0236(6) 0.0183(6) 0.0263(6) 0.0017(5) 0.0014(5) 0.0102(5)
In15 0.0196(6) 0.0195(6) 0.0296(6) -0.0029(5) -0.0012(5) 0.0089(5)
In16 0.0260(7) 0.0212(6) 0.0229(6) 0.0007(5) -0.0008(5) 0.0116(5)
In17 0.0221(6) 0.0204(6) 0.0266(6) -0.0041(5) -0.0019(5) 0.0106(5)
In18 0.0230(6) 0.0224(6) 0.0304(6) -0.0006(5) 0.0032(5) 0.0131(5)
In19 0.0299(7) 0.0205(6) 0.0220(6) 0.0014(5) 0.0007(5) 0.0119(6)
In20 0.0217(6) 0.0198(6) 0.0268(6) -0.0012(5) 0.0006(5) 0.0098(5)
In21 0.0226(6) 0.0190(6) 0.0269(6) -0.0016(5) -0.0022(5) 0.0110(5)
In22 0.0182(6) 0.0187(6) 0.0278(6) 0.0003(5) 0.0002(5) 0.0075(5)
In23 0.0210(6) 0.0212(6) 0.0232(6) 0.0018(5) 0.0014(5) 0.0105(5)
In24 0.0197(6) 0.0254(7) 0.0312(7) 0.0000(5) 0.0002(5) 0.0130(5)
In25 0.0223(6) 0.0185(6) 0.0267(6) 0.0006(5) -0.0002(5) 0.0110(5)
In26 0.0188(6) 0.0226(6) 0.0271(6) -0.0026(5) 0.0002(5) 0.0081(5)
In27 0.0205(6) 0.0240(7) 0.0232(6) -0.0023(5) -0.0005(5) 0.0081(5)
In28 0.0209(6) 0.0198(6) 0.0296(7) -0.0012(5) 0.0008(5) 0.0083(5)
In29 0.0231(7) 0.0238(7) 0.0289(7) -0.0053(5) -0.0020(5) 0.0079(6)
In30 0.0248(7) 0.0208(6) 0.0285(7) -0.0016(5) -0.0006(5) 0.0110(5)
In31 0.0257(7) 0.0251(7) 0.0283(7) 0.0000(5) 0.0018(5) 0.0152(6)
In32 0.0264(7) 0.0263(7) 0.0337(7) 0.0010(5) 0.0063(5) 0.0154(6)
In33 0.0281(7) 0.0229(7) 0.0304(7) 0.0027(5) -0.0043(5) 0.0126(6)
In34 0.0190(19) 0.022(2) 0.042(2) -0.0084(18) -0.0127(17) 0.0114(16)
In35 0.023(2) 0.023(2) 0.035(2) -0.0029(17) 0.0099(18) 0.0075(17)
In36 0.034(2) 0.025(2) 0.021(2) 0.0038(16) 0.0025(18) 0.019(2)
In37 0.0186(10) 0.0228(10) 0.0295(11) -0.0057(9) -0.0049(8) 0.0109(9)
In38 0.0213(10) 0.0233(10) 0.0281(10) 0.0021(8) 0.0055(9) 0.0112(9)
In39 0.0301(12) 0.0212(10) 0.0213(10) -0.0001(8) -0.0020(9) 0.0137(10)
Se1 0.0162(8) 0.0168(8) 0.0223(8) -0.0004(6) -0.0006(6) 0.0072(7)
Se2 0.0186(8) 0.0198(9) 0.0218(8) -0.0010(7) -0.0003(7) 0.0090(7)
Se3 0.0161(8) 0.0185(8) 0.0234(8) 0.0013(7) -0.0005(7) 0.0080(7)
Se4 0.0195(9) 0.0197(9) 0.0239(9) -0.0001(7) 0.0011(7) 0.0089(7)
Se5 0.0183(8) 0.0211(9) 0.0218(8) 0.0004(7) -0.0022(7) 0.0102(7)
Se6 0.0185(9) 0.0207(9) 0.0266(9) 0.0016(7) 0.0004(7) 0.0107(7)
Se7 0.0208(9) 0.0196(8) 0.0210(8) 0.0010(7) 0.0009(7) 0.0104(7)
Se8 0.0195(8) 0.0158(8) 0.0240(9) 0.0021(6) 0.0016(7) 0.0084(7)
Se9 0.0183(8) 0.0191(8) 0.0210(8) 0.0005(7) -0.0002(6) 0.0084(7)
Se10 0.0192(9) 0.0204(9) 0.0236(9) 0.0013(7) 0.0002(7) 0.0106(7)
Se11 0.0184(9) 0.0236(9) 0.0217(8) -0.0007(7) -0.0003(7) 0.0108(7)
Se12 0.0266(10) 0.0266(10) 0.0212(9) -0.0013(7) 0.0005(7) 0.0080(8)
Se13 0.0226(9) 0.0236(9) 0.0221(9) 0.0008(7) -0.0008(7) 0.0078(8)
Se14 0.0192(9) 0.0195(9) 0.0244(9) 0.0002(7) -0.0006(7) 0.0074(7)
Se15 0.0236(9) 0.0307(10) 0.0250(9) -0.0018(7) -0.0011(7) 0.0149(8)
Se16 0.0245(9) 0.0215(9) 0.0230(9) -0.0022(7) -0.0009(7) 0.0069(8)
Se17 0.0213(9) 0.0200(9) 0.0228(9) -0.0012(7) -0.0026(7) 0.0101(7)
Se18 0.0196(9) 0.0214(9) 0.0235(9) 0.0005(7) 0.0010(7) 0.0116(7)
Se19 0.0217(9) 0.0193(9) 0.0225(8) 0.0026(7) -0.0001(7) 0.0096(7)
Se20 0.0294(10) 0.0241(9) 0.0269(9) 0.0007(7) -0.0001(7) 0.0157(8)
Se21 0.0224(9) 0.0304(10) 0.0231(9) -0.0011(7) -0.0013(7) 0.0143(8)
Se22 0.0213(9) 0.0203(9) 0.0240(9) 0.0005(7) 0.0005(7) 0.0099(7)
Se23 0.0250(9) 0.0221(9) 0.0297(9) -0.0043(7) -0.0029(7) 0.0132(8)
Se24 0.0198(9) 0.0222(9) 0.0292(9) -0.0063(7) -0.0021(7) 0.0110(8)
Se25 0.0327(10) 0.0243(9) 0.0257(9) 0.0007(7) -0.0005(7) 0.0166(8)
Se26 0.0217(9) 0.0253(9) 0.0234(9) -0.0010(7) -0.0016(7) 0.0097(8)
Se27 0.0180(8) 0.0213(9) 0.0229(9) -0.0013(7) -0.0018(7) 0.0106(7)
Se28 0.0166(9) 0.0249(9) 0.0298(9) 0.0061(7) 0.0008(7) 0.0086(7)
Se29 0.0223(9) 0.0214(9) 0.0313(9) 0.0001(7) 0.0042(7) 0.0108(8)
Se30 0.0246(9) 0.0205(9) 0.0345(10) -0.0027(7) -0.0048(7) 0.0135(8)
Se31 0.0349(10) 0.0259(10) 0.0240(9) -0.0002(7) 0.0021(8) 0.0183(8)
Se32 0.0335(10) 0.0232(9) 0.0248(9) -0.0015(7) -0.0006(8) 0.0167(8)
Se33 0.0229(9) 0.0299(10) 0.0245(9) 0.0021(7) 0.0020(7) 0.0158(8)
Se34 0.0225(9) 0.0297(10) 0.0260(9) 0.0013(7) 0.0005(7) 0.0138(8)
Se35 0.0179(8) 0.0180(8) 0.0229(8) 0.0001(6) -0.0008(6) 0.0093(7)
Se36 0.0198(9) 0.0183(8) 0.0264(9) -0.0008(7) -0.0004(7) 0.0098(7)
Se37 0.0192(9) 0.0191(9) 0.0252(9) 0.0004(7) -0.0004(7) 0.0085(7)
Se38 0.0243(9) 0.0201(9) 0.0333(9) -0.0008(7) 0.0045(7) 0.0104(8)
Se39 0.0229(9) 0.0262(9) 0.0233(9) 0.0006(7) 0.0002(7) 0.0127(8)
Se40 0.0256(9) 0.0188(9) 0.0270(9) -0.0028(7) 0.0064(7) 0.0055(8)
Se41 0.0235(9) 0.0243(9) 0.0312(9) -0.0021(7) -0.0041(7) 0.0131(8)
Se42 0.0342(10) 0.0229(9) 0.0241(9) 0.0000(7) 0.0000(7) 0.0170(8)
Se43 0.0268(10) 0.0299(10) 0.0326(10) -0.0033(8) -0.0060(7) 0.0184(8)
Se44 0.0201(9) 0.0171(8) 0.0238(9) -0.0003(7) 0.0016(7) 0.0071(7)
Se45 0.0212(9) 0.0182(9) 0.0420(10) -0.0043(7) -0.0045(8) 0.0098(8)
Se46 0.0324(10) 0.0294(10) 0.0231(9) 0.0001(7) 0.0023(7) 0.0131(9)
Se47 0.0202(9) 0.0263(10) 0.0344(10) 0.0055(8) -0.0009(7) 0.0099(8)
Se48 0.0260(9) 0.0203(9) 0.0291(9) -0.0006(7) 0.0058(7) 0.0099(8)
Se49 0.0285(10) 0.0243(9) 0.0311(10) -0.0028(7) -0.0033(8) 0.0138(8)
Se50 0.0244(9) 0.0226(9) 0.0300(9) -0.0051(7) -0.0044(7) 0.0133(8)
Se51 0.0253(10) 0.0189(9) 0.0361(10) 0.0002(7) 0.0053(8) 0.0106(8)
Se52 0.0226(9) 0.0181(9) 0.0318(9) 0.0001(7) 0.0032(7) 0.0097(7)
Se53 0.0372(10) 0.0264(9) 0.0222(9) -0.0005(7) -0.0023(7) 0.0216(8)
Se54 0.0226(9) 0.0228(9) 0.0332(10) -0.0012(7) -0.0006(7) 0.0123(8)
Se55 0.0250(9) 0.0212(9) 0.0312(9) -0.0002(7) 0.0029(7) 0.0110(8)
Se56 0.0212(9) 0.0216(9) 0.0320(10) 0.0036(7) -0.0017(7) 0.0092(8)
Se57 0.0291(10) 0.0235(9) 0.0240(9) 0.0000(7) -0.0001(7) 0.0156(8)
Se58 0.0236(9) 0.0220(9) 0.0314(9) 0.0003(7) 0.0055(7) 0.0124(8)
Se59 0.0224(9) 0.0216(9) 0.0366(10) 0.0029(7) 0.0014(8) 0.0081(8)
Se60 0.0214(9) 0.0269(9) 0.0286(9) -0.0028(7) -0.0021(7) 0.0124(8)
Na1 0.041(5) 0.045(5) 0.036(4) 0.008(3) -0.003(3) 0.014(4)
Na2 0.060(6) 0.055(5) 0.048(5) -0.006(4) -0.011(4) 0.033(5)
Na3 0.038(4) 0.028(4) 0.046(4) 0.002(3) -0.001(3) 0.014(4)
Na4 0.054(5) 0.041(5) 0.036(4) -0.002(3) 0.011(4) 0.018(4)
Na5 0.031(4) 0.034(4) 0.060(5) 0.004(4) 0.006(4) 0.014(4)
Na6 0.039(4) 0.039(4) 0.050(4) -0.012(4) -0.016(4) 0.022(4)
Na7 0.050(5) 0.052(5) 0.047(5) -0.005(4) -0.007(4) 0.027(4)
Na8 0.052(5) 0.023(4) 0.047(5) 0.003(3) -0.006(4) 0.003(4)
Na9 0.056(5) 0.048(5) 0.041(5) 0.007(4) 0.000(4) 0.024(4)
Na10 0.032(4) 0.045(5) 0.053(5) -0.009(4) -0.006(4) 0.018(4)
Na11 0.053(5) 0.037(5) 0.051(5) -0.010(4) 0.005(4) 0.018(4)
Na12 0.056(5) 0.053(5) 0.066(5) 0.004(4) 0.003(4) 0.042(5)

loop_
_atom_type_symbol
_atom_type_description
_atom_type_scat_dispersion_real
_atom_type_scat_dispersion_imag
_atom_type_scat_source
Na Na 0.0362 0.0249 'International Tables Vol C Tables 4.2.6.8 and 6.1.1.4'
In In -0.7276 1.3100 'International Tables Vol C Tables 4.2.6.8 and 6.1.1.4'
Se Se -0.0929 2.2259 'International Tables Vol C Tables 4.2.6.8 and 6.1.1.4'

loop_
_geom_angle_atom_site_label_1
_geom_angle_atom_site_label_2
_geom_angle_atom_site_label_3
_geom_angle
_geom_angle_site_symmetry_1
_geom_angle_site_symmetry_3
Se33 In1 Se41 110.02(7) . .
Se33 In1 Se9 111.17(6) . .
Se41 In1 Se9 116.77(7) . .
Se33 In1 Se27 116.00(7) . .
Se41 In1 Se27 113.17(7) . .
Se9 In1 Se27 88.43(6) . .
Se60 In2 Se13 106.89(7) . .
Se60 In2 Se4 121.34(7) . .
Se13 In2 Se4 109.29(6) . .
Se60 In2 Se9 111.66(7) . .
Se13 In2 Se9 114.77(7) . .
Se4 In2 Se9 92.77(6) . .
Se60 In2 Na3 54.01(12) . .
Se13 In2 Na3 55.82(12) . .
Se4 In2 Na3 120.68(12) . .
Se9 In2 Na3 146.52(12) . .
Se23 In3 Se29 110.22(7) . .
Se23 In3 Se27 110.22(6) . .
Se29 In3 Se27 116.27(7) . .
Se23 In3 Se18 114.75(6) . .
Se29 In3 Se18 112.03(7) . .
Se27 In3 Se18 92.50(6) . .
Se23 In3 Na1 53.86(12) . .
Se29 In3 Na1 57.01(12) . .
Se27 In3 Na1 126.09(13) . .
Se18 In3 Na1 141.30(13) . .
Se50 In4 Se57 109.52(7) . .
Se50 In4 Se14 112.98(7) . 2_564
Se57 In4 Se14 114.72(6) . 2_564
Se50 In4 Se2 115.58(7) . .
Se57 In4 Se2 109.32(6) . .
Se14 In4 Se2 94.11(6) 2_564 .
Se50 In4 Na6 56.83(12) . 3_564
Se57 In4 Na6 54.06(12) . 3_564
Se14 In4 Na6 145.04(13) 2_564 3_564
Se2 In4 Na6 120.73(13) . 3_564
Se33 In5 Se29 109.87(7) . .
Se33 In5 Se8 105.17(6) . .
Se29 In5 Se8 113.98(6) . .
Se33 In5 Se22 109.94(6) . .
Se29 In5 Se22 115.74(7) . .
Se8 In5 Se22 101.40(6) . .
Se33 In5 Na1 61.13(12) . .
Se29 In5 Na1 55.44(12) . .
Se8 In5 Na1 102.15(12) . .
Se22 In5 Na1 156.33(12) . .
Se24 In6 Se39 111.48(7) . .
Se24 In6 Se4 104.57(6) . .
Se39 In6 Se4 118.78(7) . .
Se24 In6 Se17 110.37(7) . .
Se39 In6 Se17 114.44(7) . .
Se4 In6 Se17 95.89(6) . .
Se24 In6 Na12 60.21(13) . .
Se39 In6 Na12 56.08(13) . .
Se4 In6 Na12 110.84(14) . .
Se17 In6 Na12 153.00(14) . .
Se16 In7 Se50 108.85(7) . .
Se16 In7 Se27 102.69(6) . .
Se50 In7 Se27 115.52(7) . .
Se16 In7 Se22 109.50(6) . .
Se50 In7 Se22 117.42(7) . .
Se27 In7 Se22 101.73(6) . .
Se16 In7 Na6 57.74(13) . 3_564
Se50 In7 Na6 56.67(13) . 3_564
Se27 In7 Na6 102.87(12) . 3_564
Se22 In7 Na6 154.36(12) . 3_564
Se15 In8 Se37 121.71(7) . .
Se15 In8 Se49 104.97(7) . .
Se37 In8 Se49 115.63(7) . .
Se15 In8 Se6 110.42(7) . 3_565
Se37 In8 Se6 100.70(6) . 3_565
Se49 In8 Se6 101.52(6) . 3_565
Se15 In8 In11 107.05(6) . 3_565
Se37 In8 In11 130.75(6) . 3_565
Se49 In8 In11 51.30(5) . 3_565
Se6 In8 In11 52.13(4) 3_565 3_565
Se15 In8 Na8 54.19(14) . .
Se37 In8 Na8 128.78(12) . .
Se49 In8 Na8 53.06(14) . .
Se6 In8 Na8 129.72(12) 3_565 .
In11 In8 Na8 84.43(12) 3_565 .
Se42 In9 Se38 110.24(7) . .
Se42 In9 Se8 118.30(6) . .
Se38 In9 Se8 108.90(7) . .
Se42 In9 Se37 109.90(7) . .
Se38 In9 Se37 116.70(7) . .
Se8 In9 Se37 92.06(6) . .
Se42 In9 Na8 56.71(13) . 2_564
Se38 In9 Na8 54.44(13) . 2_564
Se8 In9 Na8 125.50(14) . 2_564
Se37 In9 Na8 142.41(13) . 2_564
Se42 In10 Se56 109.68(7) . .
Se42 In10 Se2 112.07(7) . .
Se56 In10 Se2 104.65(6) . .
Se42 In10 Se22 118.34(7) . .
Se56 In10 Se22 109.65(7) . .
Se2 In10 Se22 101.40(6) . .
Se42 In10 Na8 55.42(13) . 2_564
Se56 In10 Na8 60.48(14) . 2_564
Se2 In10 Na8 100.51(12) . 2_564
Se22 In10 Na8 157.74(12) . 2_564
Se30 In11 Se49 112.93(7) . 2_664
Se30 In11 Se10 122.36(7) . 2_665
Se49 In11 Se10 107.18(7) 2_664 2_665
Se30 In11 Se6 119.44(7) . .
Se49 In11 Se6 101.82(6) 2_664 .
Se10 In11 Se6 89.36(6) 2_665 .
Se30 In11 In8 145.88(6) . 2_664
Se49 In11 In8 51.26(5) 2_664 2_664
Se10 In11 In8 91.68(5) 2_665 2_664
Se6 In11 In8 52.47(4) . 2_664
Se30 In11 Na11 59.55(14) . 2_664
Se49 In11 Na11 54.99(14) 2_664 2_664
Se10 In11 Na11 149.45(14) 2_665 2_664
Se6 In11 Na11 117.02(13) . 2_664
In8 In11 Na11 92.91(13) 2_664 2_664
Se31 In12 Se28 113.03(7) . 3_554
Se31 In12 Se35 122.83(7) . 3_554
Se28 In12 Se35 114.77(6) 3_554 3_554
Se31 In12 Se44 106.40(6) . 3_554
Se28 In12 Se44 102.29(6) 3_554 3_554
Se35 In12 Se44 92.27(6) 3_554 3_554
Se31 In12 Na11 60.66(13) . 3_554
Se28 In12 Na11 56.28(13) 3_554 3_554
Se35 In12 Na11 167.63(13) 3_554 3_554
Se44 In12 Na11 97.99(12) 3_554 3_554
Se60 In13 Se58 104.34(7) . .
Se60 In13 Se6 113.90(7) . .
Se58 In13 Se6 113.48(6) . .
Se60 In13 Se17 117.99(7) . .
Se58 In13 Se17 112.16(7) . .
Se6 In13 Se17 95.33(6) . .
Se56 In14 Se52 107.87(7) . .
Se56 In14 Se14 113.93(7) . .
Se52 In14 Se14 116.15(6) . .
Se56 In14 Se8 113.82(7) . .
Se52 In14 Se8 115.04(7) . .
Se14 In14 Se8 89.38(6) . .
Se20 In15 Se48 112.96(7) . .
Se20 In15 Se35 118.11(7) . .
Se48 In15 Se35 117.19(7) . .
Se20 In15 Se40 108.81(7) . 3
Se48 In15 Se40 102.37(7) . 3
Se35 In15 Se40 93.65(6) . 3
Se20 In15 Na6 58.63(12) . .
Se48 In15 Na6 57.85(13) . .
Se35 In15 Na6 164.75(12) . .
Se40 In15 Na6 101.48(12) 3 .
Se24 In16 Se21 108.30(7) 3_564 .
Se24 In16 Se11 118.17(7) 3_564 .
Se21 In16 Se11 110.65(7) . .
Se24 In16 Se18 113.04(7) 3_564 2_664
Se21 In16 Se18 114.12(6) . 2_664
Se11 In16 Se18 92.04(6) . 2_664
Se16 In17 Se25 108.01(7) . .
Se16 In17 Se10 107.89(7) . .
Se25 In17 Se10 117.58(7) . .
Se16 In17 Se2 116.54(7) . .
Se25 In17 Se2 117.39(7) . .
Se10 In17 Se2 88.29(6) . .
Se20 In18 Se26 107.58(7) . .
Se20 In18 Se11 123.07(7) . 1_556
Se26 In18 Se11 115.75(7) . 1_556
Se20 In18 Se44 110.45(7) . .
Se26 In18 Se44 105.64(6) . .
Se11 In18 Se44 91.91(6) 1_556 .
Se26 In19 Se48 113.13(7) . .
Se26 In19 Se4 116.35(7) . .
Se48 In19 Se4 119.27(7) . .
Se26 In19 Se17 100.70(6) . .
Se48 In19 Se17 108.34(7) . .
Se4 In19 Se17 94.89(6) . .
Se26 In19 Na6 57.76(12) . .
Se48 In19 Na6 59.28(12) . .
Se4 In19 Na6 166.28(13) . .
Se17 In19 Na6 98.41(13) . .
Se13 In20 Se41 108.21(7) . .
Se13 In20 Se45 111.19(7) . .
Se41 In20 Se45 112.35(7) . .
Se13 In20 Se7 110.83(7) . .
Se41 In20 Se7 116.39(7) . .
Se45 In20 Se7 97.60(6) . .
Se13 In20 Na4 59.63(12) . .
Se41 In20 Na4 56.52(13) . .
Se45 In20 Na4 103.68(12) . .
Se7 In20 Na4 158.65(12) . .
Se25 In21 Se30 108.99(7) . 3_564
Se25 In21 Se53 114.69(7) . .
Se30 In21 Se53 108.99(7) 3_564 .
Se25 In21 Se36 117.63(7) . .
Se30 In21 Se36 109.43(6) 3_564 .
Se53 In21 Se36 96.38(6) . .
Se25 In21 Na5 57.98(12) . .
Se30 In21 Na5 57.91(12) 3_564 .
Se53 In21 Na5 105.87(12) . .
Se36 In21 Na5 156.97(12) . .
Se15 In22 Se38 106.09(7) 3_454 3_454
Se15 In22 Se10 112.21(6) 3_454 .
Se38 In22 Se10 105.28(6) 3_454 .
Se15 In22 Se36 117.56(7) 3_454 .
Se38 In22 Se36 111.65(6) 3_454 .
Se10 In22 Se36 103.49(6) . .
Se21 In23 Se23 106.16(7) . 2_664
Se21 In23 Se9 115.05(6) . .
Se23 In23 Se9 103.74(6) 2_664 .
Se21 In23 Se7 118.76(7) . .
Se23 In23 Se7 110.56(6) 2_664 .
Se9 In23 Se7 101.64(6) . .
Se47 In24 Se43 115.43(7) . 3
Se47 In24 Se36 117.42(7) . 3
Se43 In24 Se36 119.42(7) 3 3
Se47 In24 Se37 93.64(6) . 2_664
Se43 In24 Se37 105.51(7) 3 2_664
Se36 In24 Se37 98.63(6) 3 2_664
Se47 In24 Na3 60.33(12) . .
Se43 In24 Na3 57.96(12) 3 .
Se36 In24 Na3 169.25(12) 3 .
Se37 In24 Na3 92.06(11) 2_664 .
Se52 In25 Se57 107.99(7) . 3_455
Se52 In25 Se40 112.04(7) . .
Se57 In25 Se40 110.56(7) 3_455 .
Se52 In25 Se5 117.63(7) . .
Se57 In25 Se5 110.07(6) 3_455 .
Se40 In25 Se5 98.26(6) . .
Se52 In25 Na2 57.44(13) . 1_455
Se57 In25 Na2 59.36(13) 3_455 1_455
Se40 In25 Na2 101.22(13) . 1_455
Se5 In25 Na2 160.19(13) . 1_455
Se55 In26 Se32 112.38(7) . .
Se55 In26 Se35 116.34(7) . 2_554
Se32 In26 Se35 122.50(7) . 2_554
Se55 In26 Se19 104.77(6) . 3
Se32 In26 Se19 105.41(6) . 3
Se35 In26 Se19 90.10(6) 2_554 3
Se55 In26 Na10 58.72(12) . .
Se32 In26 Na10 57.79(12) . .
Se35 In26 Na10 170.59(13) 2_554 .
Se19 In26 Na10 98.89(12) 3 .
Se28 In27 Se12 113.23(7) . 2
Se28 In27 Se5 123.37(7) . .
Se12 In27 Se5 116.91(7) 2 .
Se28 In27 Se14 104.59(6) . .
Se12 In27 Se14 93.50(6) 2 .
Se5 In27 Se14 97.05(6) . .
Se28 In27 Na11 55.88(12) . .
Se12 In27 Na11 60.64(12) 2 .
Se5 In27 Na11 172.85(14) . .
Se14 In27 Na11 89.88(13) . .
Se58 In28 Se39 109.10(7) . .
Se58 In28 Se44 110.89(6) . 2_664
Se39 In28 Se44 112.26(6) . 2_664
Se58 In28 Se11 114.99(7) . 2_665
Se39 In28 Se11 116.33(7) . 2_665
Se44 In28 Se11 92.35(6) 2_664 2_665
Se58 In28 Na1 58.25(12) . 2_664
Se39 In28 Na1 56.68(12) . 2_664
Se44 In28 Na1 107.35(13) 2_664 2_664
Se11 In28 Na1 160.29(13) 2_665 2_664
Se47 In29 Se34 113.57(7) . .
Se47 In29 Se1 119.32(7) . .
Se34 In29 Se1 118.02(7) . .
Se47 In29 Se45 108.48(7) . .
Se34 In29 Se45 101.70(7) . .
Se1 In29 Se45 90.42(6) . .
Se47 In29 Na3 60.11(12) . .
Se34 In29 Na3 56.70(11) . .
Se1 In29 Na3 167.85(12) . .
Se45 In29 Na3 101.29(12) . .
Se59 In30 Se51 114.63(7) . .
Se59 In30 Se7 120.05(7) . .
Se51 In30 Se7 116.10(7) . .
Se59 In30 Se18 105.77(6) . 2_664
Se51 In30 Se18 96.96(6) . 2_664
Se7 In30 Se18 97.70(6) . 2_664
Se46 In31 Se32 114.42(7) . .
Se46 In31 Se5 118.82(7) . .
Se32 In31 Se5 116.75(7) . .
Se46 In31 Se19 107.99(7) . 2
Se32 In31 Se19 104.07(6) . 2
Se5 In31 Se19 89.91(6) . 2
Se46 In31 Na10 60.88(12) . .
Se32 In31 Na10 57.69(12) . .
Se5 In31 Na10 168.47(12) . .
Se19 In31 Na10 101.18(12) 2 .
Se12 In32 Se31 114.80(7) . .
Se12 In32 Se1 121.90(7) . .
Se31 In32 Se1 115.80(7) . .
Se12 In32 Se53 110.55(7) . 3
Se31 In32 Se53 98.17(7) . 3
Se1 In32 Se53 88.54(6) . 3
Se51 In33 Se54 113.58(7) . .
Se51 In33 Se1 122.70(7) . .
Se54 In33 Se1 114.71(7) . .
Se51 In33 Se19 107.93(7) . .
Se54 In33 Se19 102.58(6) . .
Se1 In33 Se19 89.75(6) . .
Se51 In33 Na9 61.02(13) . 1_554
Se54 In33 Na9 56.90(13) . 1_554
Se1 In33 Na9 169.00(13) . 1_554
Se19 In33 Na9 98.91(13) . 1_554
In37 In34 Se34 75.9(2) . 2_554
In37 In34 Se53 171.8(3) . .
Se34 In34 Se53 108.61(15) 2_554 .
In37 In34 Se3 79.1(2) . .
Se34 In34 Se3 121.20(14) 2_554 .
Se53 In34 Se3 92.64(13) . .
In37 In34 Se43 71.8(2) . .
Se34 In34 Se43 108.26(14) 2_554 .
Se53 In34 Se43 112.24(14) . .
Se3 In34 Se43 112.91(14) . .
In37 In34 In38 121.4(3) . .
Se34 In34 In38 103.94(12) 2_554 .
Se53 In34 In38 51.29(9) . .
Se3 In34 In38 50.29(8) . .
Se43 In34 In38 147.50(14) . .
In38 In35 Se3 81.1(2) . .
In38 In35 Se45 171.6(3) . .
Se3 In35 Se45 91.18(13) . .
In38 In35 Se54 72.6(2) . .
Se3 In35 Se54 120.43(15) . .
Se45 In35 Se54 109.10(16) . .
In38 In35 Se59 72.5(2) . .
Se3 In35 Se59 112.76(15) . .
Se45 In35 Se59 113.84(15) . .
Se54 In35 Se59 108.62(14) . .
In39 In36 Se40 171.0(3) . .
In39 In36 Se3 81.0(3) . .
Se40 In36 Se3 90.33(13) . .
In39 In36 Se55 73.9(3) . .
Se40 In36 Se55 108.92(16) . .
Se3 In36 Se55 119.79(15) . .
In39 In36 Se46 73.1(3) . .
Se40 In36 Se46 112.97(15) . .
Se3 In36 Se46 114.03(15) . .
Se55 In36 Se46 109.40(15) . .
In34 In37 Se43 86.4(2) . .
In34 In37 Se34 82.1(2) . 2_554
Se43 In37 Se34 114.15(9) . 2_554
In34 In37 Se3 79.2(2) . .
Se43 In37 Se3 117.33(9) . .
Se34 In37 Se3 123.43(9) 2_554 .
In34 In37 Se40 166.8(3) . .
Se43 In37 Se40 102.97(9) . .
Se34 In37 Se40 101.98(8) 2_554 .
Se3 In37 Se40 88.09(7) . .
In34 In37 Na3 95.5(3) . 2_554
Se43 In37 Na3 59.05(12) . 2_554
Se34 In37 Na3 58.00(12) 2_554 2_554
Se3 In37 Na3 174.05(14) . 2_554
Se40 In37 Na3 97.29(13) . 2_554
In35 In38 Se54 85.0(2) . .
In35 In38 Se59 85.2(2) . .
Se54 In38 Se59 116.04(9) . .
In35 In38 Se3 76.7(2) . .
Se54 In38 Se3 123.27(8) . .
Se59 In38 Se3 115.25(9) . .
In35 In38 Se53 167.1(3) . .
Se54 In38 Se53 100.27(8) . .
Se59 In38 Se53 102.67(8) . .
Se3 In38 Se53 90.65(8) . .
In35 In38 In34 118.5(3) . .
Se54 In38 In34 99.09(9) . .
Se59 In38 In34 139.74(10) . .
Se3 In38 In34 49.91(8) . .
Se53 In38 In34 49.34(8) . .
In35 In38 Na9 99.1(3) . 1_554
Se54 In38 Na9 57.61(13) . 1_554
Se59 In38 Na9 62.05(13) . 1_554
Se3 In38 Na9 175.38(15) . 1_554
Se53 In38 Na9 93.62(13) . 1_554
In34 In38 Na9 134.66(15) . 1_554
In36 In39 Se55 85.3(3) . .
In36 In39 Se46 86.1(3) . .
Se55 In39 Se46 116.17(9) . .
In36 In39 Se3 78.5(3) . .
Se55 In39 Se3 122.66(9) . .
Se46 In39 Se3 117.05(9) . .
In36 In39 Se45 167.0(3) . .
Se55 In39 Se45 100.60(9) . .
Se46 In39 Se45 101.34(9) . .
Se3 In39 Se45 88.58(8) . .
In36 In39 Na10 98.0(3) . .
Se55 In39 Na10 58.35(12) . .
Se46 In39 Na10 60.59(12) . .
Se3 In39 Na10 176.04(14) . .
Se45 In39 Na10 95.00(13) . .
In29 Se1 In32 99.03(6) . .
In29 Se1 In33 98.83(6) . .
In32 Se1 In33 98.79(6) . .
In10 Se2 In17 104.84(7) . .
In10 Se2 In4 98.01(6) . .
In17 Se2 In4 98.88(6) . .
In35 Se3 In37 113.60(11) . .
In35 Se3 In34 98.51(14) . .
In37 Se3 In34 21.62(9) . .
In35 Se3 In36 99.22(14) . .
In37 Se3 In36 82.02(11) . .
In34 Se3 In36 99.78(14) . .
In35 Se3 In38 22.18(9) . .
In37 Se3 In38 98.24(8) . .
In34 Se3 In38 79.80(11) . .
In36 Se3 In38 114.09(11) . .
In35 Se3 In39 81.85(12) . .
In37 Se3 In39 98.89(8) . .
In34 Se3 In39 113.17(11) . .
In36 Se3 In39 20.50(9) . .
In38 Se3 In39 100.09(8) . .
In2 Se4 In19 95.06(6) . .
In2 Se4 In6 95.49(6) . .
In19 Se4 In6 84.93(6) . .
In31 Se5 In27 99.18(6) . .
In31 Se5 In25 97.80(6) . .
In27 Se5 In25 102.09(6) . .
In13 Se6 In11 98.00(6) . .
In13 Se6 In8 100.21(6) . 2_664
In11 Se6 In8 75.40(5) . 2_664
In30 Se7 In23 101.66(6) . .
In30 Se7 In20 97.57(6) . .
In23 Se7 In20 99.16(6) . .
In5 Se8 In9 98.01(6) . .
In5 Se8 In14 105.91(6) . .
In9 Se8 In14 99.10(6) . .
In23 Se9 In1 97.78(6) . .
In23 Se9 In2 107.74(6) . .
In1 Se9 In2 96.96(6) . .
In22 Se10 In17 97.42(6) . .
In22 Se10 In11 104.26(7) . 3_564
In17 Se10 In11 94.25(6) . 3_564
In18 Se11 In16 98.17(6) 1_554 .
In18 Se11 In28 80.87(6) 1_554 3_564
In16 Se11 In28 118.32(7) . 3_564
In32 Se12 In27 108.02(7) . 3_554
In32 Se12 Na7 122.47(15) . 2_664
In27 Se12 Na7 101.87(14) 3_554 2_664
In32 Se12 Na11 80.73(15) . 3_554
In27 Se12 Na11 77.58(13) 3_554 3_554
Na7 Se12 Na11 154.6(2) 2_664 3_554
In20 Se13 In2 94.14(6) . .
In20 Se13 Na3 100.86(14) . .
In2 Se13 Na3 80.16(14) . .
In20 Se13 Na4 78.94(13) . .
In2 Se13 Na4 123.24(14) . .
Na3 Se13 Na4 156.59(19) . .
In4 Se14 In14 95.52(6) 3_455 .
In4 Se14 In27 110.23(7) 3_455 .
In14 Se14 In27 101.13(6) . .
In22 Se15 In8 92.40(6) 2_565 .
In22 Se15 Na2 121.56(18) 2_565 2
In8 Se15 Na2 110.61(17) . 2
In22 Se15 Na8 84.21(14) 2_565 .
In8 Se15 Na8 83.69(16) . .
Na2 Se15 Na8 148.4(2) 2 .
In17 Se16 In7 91.40(6) . .
In17 Se16 Na5 86.02(14) . .
In7 Se16 Na5 99.51(15) . .
In17 Se16 Na6 119.00(14) . 3_564
In7 Se16 Na6 78.67(14) . 3_564
Na5 Se16 Na6 154.84(19) . 3_564
In13 Se17 In6 96.94(6) . .
In13 Se17 In19 97.91(6) . .
In6 Se17 In19 83.47(6) . .
In16 Se18 In3 96.14(6) 3_565 .
In16 Se18 In30 102.62(6) 3_565 3_565
In3 Se18 In30 109.03(6) . 3_565
In31 Se19 In26 106.82(6) 3_554 2_554
In31 Se19 In33 108.95(7) 3_554 .
In26 Se19 In33 109.87(7) 2_554 .
In18 Se20 In15 93.29(6) . .
In18 Se20 Na9 100.44(16) . .
In15 Se20 Na9 118.44(16) . .
In18 Se20 Na6 83.68(14) . .
In15 Se20 Na6 78.35(13) . .
Na9 Se20 Na6 162.1(2) . .
In23 Se21 In16 95.76(7) . .
In23 Se21 Na5 116.69(15) . .
In16 Se21 Na5 111.38(15) . .
In23 Se21 Na12 86.32(16) . 2_664
In16 Se21 Na12 85.38(16) . 2_664
Na5 Se21 Na12 148.6(2) . 2_664
In7 Se22 In10 98.91(6) . .
In7 Se22 In5 98.22(6) . .
In10 Se22 In5 98.72(6) . .
In23 Se23 In3 92.88(6) 3_565 .
In23 Se23 Na1 95.24(16) 3_565 .
In3 Se23 Na1 82.56(14) . .
In23 Se23 Na12 77.05(13) 3_565 .
In3 Se23 Na12 123.41(14) . .
Na1 Se23 Na12 152.8(2) . .
In16 Se24 In6 92.34(6) 2_665 .
In16 Se24 Na12 82.24(14) 2_665 3_565
In6 Se24 Na12 95.65(16) . 3_565
In16 Se24 Na12 115.01(16) 2_665 .
In6 Se24 Na12 76.39(14) . .
Na12 Se24 Na12 160.92(17) 3_565 .
In21 Se25 In17 96.39(6) . .
In21 Se25 Na2 121.25(16) . 1_455
In17 Se25 Na2 103.06(16) . 1_455
In21 Se25 Na5 80.04(14) . .
In17 Se25 Na5 82.99(14) . .
Na2 Se25 Na5 156.3(2) 1_455 .
In19 Se26 In18 92.73(6) . .
In19 Se26 Na12 95.89(16) . 3_565
In18 Se26 Na12 121.07(15) . 3_565
In19 Se26 Na6 78.08(14) . .
In18 Se26 Na6 85.37(15) . .
Na12 Se26 Na6 153.3(2) 3_565 .
In7 Se27 In3 96.71(6) . .
In7 Se27 In1 106.36(6) . .
In3 Se27 In1 97.67(6) . .
In27 Se28 In12 108.83(7) . 2
In27 Se28 Na4 117.07(16) . .
In12 Se28 Na4 103.61(16) 2 .
In27 Se28 Na11 81.80(15) . .
In12 Se28 Na11 81.09(16) 2 .
Na4 Se28 Na11 156.6(2) . .
In5 Se29 In3 95.30(6) . .
In5 Se29 Na1 82.40(15) . .
In3 Se29 Na1 79.74(14) . .
In5 Se29 Na7 120.79(16) . .
In3 Se29 Na7 111.01(16) . .
Na1 Se29 Na7 151.8(2) . .
In11 Se30 In21 90.62(6) . 2_665
In11 Se30 Na11 76.73(15) . 2_664
In21 Se30 Na11 102.88(15) 2_665 2_664
In11 Se30 Na5 118.28(14) . 2_665
In21 Se30 Na5 80.04(13) 2_665 2_665
Na11 Se30 Na5 164.9(2) 2_664 2_665
In32 Se31 In12 109.31(7) . .
In32 Se31 Na9 102.81(16) . 3_554
In12 Se31 Na9 114.23(16) . 3_554
In32 Se31 Na11 80.92(14) . 3_554
In12 Se31 Na11 77.55(13) . 3_554
Na9 Se31 Na11 164.8(2) 3_554 3_554
In26 Se32 In31 111.38(7) . .
In26 Se32 Na9 114.26(15) . 2_554
In31 Se32 Na9 101.66(16) . 2_554
In26 Se32 Na10 80.12(14) . .
In31 Se32 Na10 80.18(14) . .
Na9 Se32 Na10 162.9(2) 2_554 .
In1 Se33 In5 92.86(6) . .
In1 Se33 Na4 83.36(13) . .
In5 Se33 Na4 98.35(16) . .
In1 Se33 Na1 119.77(13) . .
In5 Se33 Na1 77.55(13) . .
Na4 Se33 Na1 156.47(18) . .
In37 Se34 In29 109.95(8) 3 .
In37 Se34 In34 21.98(9) 3 3
In29 Se34 In34 90.10(11) . 3
In37 Se34 Na10 115.31(16) 3 .
In29 Se34 Na10 101.82(16) . .
In34 Se34 Na10 112.54(17) 3 .
In37 Se34 Na3 78.62(14) 3 .
In29 Se34 Na3 80.16(14) . .
In34 Se34 Na3 83.73(16) 3 .
Na10 Se34 Na3 163.5(2) . .
In15 Se35 In26 97.90(6) . 3
In15 Se35 In12 100.96(6) . 2
In26 Se35 In12 100.58(6) 3 2
In24 Se36 In22 101.91(6) 2_554 .
In24 Se36 In21 95.40(6) 2_554 .
In22 Se36 In21 98.74(6) . .
In8 Se37 In9 93.67(6) . .
In8 Se37 In24 96.35(6) . 3_565
In9 Se37 In24 109.90(6) . 3_565
In9 Se38 In22 93.58(6) . 2_565
In9 Se38 Na8 82.52(14) . 2_564
In22 Se38 Na8 96.22(16) 2_565 2_564
In9 Se38 Na8 121.93(15) . .
In22 Se38 Na8 79.78(14) 2_565 .
Na8 Se38 Na8 155.27(18) 2_564 .
In6 Se39 In28 92.67(6) . .
In6 Se39 Na12 79.74(16) . .
In28 Se39 Na12 117.86(17) . .
In6 Se39 Na1 119.87(15) . 2_664
In28 Se39 Na1 79.85(14) . 2_664
Na12 Se39 Na1 154.4(2) . 2_664
In36 Se40 In25 103.31(10) . .
In36 Se40 In15 140.59(11) . 2_554
In25 Se40 In15 105.45(7) . 2_554
In36 Se40 In37 81.12(10) . .
In25 Se40 In37 111.58(8) . .
In15 Se40 In37 111.86(7) 2_554 .
In20 Se41 In1 94.92(6) . .
In20 Se41 Na5 119.42(14) . .
In1 Se41 Na5 105.85(14) . .
In20 Se41 Na4 81.45(15) . .
In1 Se41 Na4 82.03(14) . .
Na5 Se41 Na4 156.1(2) . .
In10 Se42 In9 93.58(6) . .
In10 Se42 Na7 120.37(15) . .
In9 Se42 Na7 108.40(15) . .
In10 Se42 Na8 82.63(15) . 2_564
In9 Se42 Na8 80.55(15) . 2_564
Na7 Se42 Na8 153.6(2) . 2_564
In37 Se43 In24 108.05(8) . 2_554
In37 Se43 In34 21.72(8) . .
In24 Se43 In34 88.16(11) 2_554 .
In37 Se43 Na3 78.14(14) . 2_554
In24 Se43 Na3 78.94(14) 2_554 2_554
In34 Se43 Na3 82.15(15) . 2_554
In37 Se43 Na2 103.60(15) . 1_455
In24 Se43 Na2 121.03(15) 2_554 1_455
In34 Se43 Na2 108.15(17) . 1_455
Na3 Se43 Na2 156.9(2) 2_554 1_455
In28 Se44 In12 109.39(6) 3_565 2
In28 Se44 In18 79.42(5) 3_565 .
In12 Se44 In18 101.05(6) 2 .
In20 Se45 In35 102.81(10) . .
In20 Se45 In39 108.77(8) . .
In35 Se45 In39 80.76(10) . .
In20 Se45 In29 106.05(7) . .
In35 Se45 In29 141.07(11) . .
In39 Se45 In29 113.13(8) . .
In39 Se46 In31 108.36(8) . .
In39 Se46 In36 20.73(9) . .
In31 Se46 In36 89.99(11) . .
In39 Se46 Na4 105.07(14) . .
In31 Se46 Na4 118.74(14) . .
In36 Se46 Na4 107.33(16) . .
In39 Se46 Na10 78.52(14) . .
In31 Se46 Na10 77.64(14) . .
In36 Se46 Na10 83.24(15) . .
Na4 Se46 Na10 159.7(2) . .
In29 Se47 In24 109.37(7) . .
In29 Se47 Na7 125.21(16) . 2_664
In24 Se47 Na7 99.54(16) . 2_664
In29 Se47 Na3 77.77(13) . .
In24 Se47 Na3 77.05(13) . .
Na7 Se47 Na3 155.62(19) 2_664 .
In15 Se48 In19 110.29(7) . .
In15 Se48 Na3 101.36(14) . .
In19 Se48 Na3 119.84(14) . .
In15 Se48 Na6 78.90(15) . .
In19 Se48 Na6 76.58(14) . .
Na3 Se48 Na6 161.33(19) . .
In8 Se49 In11 77.44(6) . 3_565
In8 Se49 Na11 125.19(16) . .
In11 Se49 Na11 79.56(15) 3_565 .
In8 Se49 Na8 84.32(15) . .
In11 Se49 Na8 114.36(15) 3_565 .
Na11 Se49 Na8 150.3(2) . .
In7 Se50 In4 96.52(6) . .
In7 Se50 Na7 120.51(16) . .
In4 Se50 Na7 108.03(16) . .
In7 Se50 Na6 79.55(14) . 3_564
In4 Se50 Na6 79.10(14) . 3_564
Na7 Se50 Na6 156.6(2) . 3_564
In33 Se51 In30 110.45(7) . .
In33 Se51 Na7 121.13(15) . 2_664
In30 Se51 Na7 101.24(15) . 2_664
In33 Se51 Na9 77.59(14) . 1_554
In30 Se51 Na9 80.42(14) . 1_554
Na7 Se51 Na9 157.97(19) 2_664 1_554
In25 Se52 In14 93.74(6) . .
In25 Se52 Na4 118.50(15) . .
In14 Se52 Na4 106.86(14) . .
In25 Se52 Na2 80.77(15) . 1_455
In14 Se52 Na2 83.77(15) . 1_455
Na4 Se52 Na2 156.4(2) . 1_455
In34 Se53 In21 100.82(10) . .
In34 Se53 In38 79.37(9) . .
In21 Se53 In38 106.25(7) . .
In34 Se53 In32 142.82(11) . 2_554
In21 Se53 In32 106.03(6) . 2_554
In38 Se53 In32 116.05(8) . 2_554
In38 Se54 In33 109.36(8) . .
In38 Se54 In35 22.37(9) . .
In33 Se54 In35 89.29(11) . .
In38 Se54 Na10 115.06(15) . 2_554
In33 Se54 Na10 103.55(15) . 2_554
In35 Se54 Na10 112.56(17) . 2_554
In38 Se54 Na9 80.51(15) . 1_554
In33 Se54 Na9 80.84(15) . 1_554
In35 Se54 Na9 86.48(17) . 1_554
Na10 Se54 Na9 160.3(2) 2_554 1_554
In39 Se55 In26 109.25(8) . .
In39 Se55 In36 20.83(9) . .
In26 Se55 In36 90.55(11) . .
In39 Se55 Na10 115.57(15) . 2_554
In26 Se55 Na10 102.85(15) . 2_554
In36 Se55 Na10 113.15(17) . 2_554
In39 Se55 Na10 80.49(14) . .
In26 Se55 Na10 79.40(14) . .
In36 Se55 Na10 85.45(16) . .
Na10 Se55 Na10 161.09(16) 2_554 .
In10 Se56 In14 93.00(6) . .
In10 Se56 Na2 97.23(16) . 1_455
In14 Se56 Na2 85.24(15) . 1_455
In10 Se56 Na8 78.17(14) . 2_564
In14 Se56 Na8 122.02(13) . 2_564
Na2 Se56 Na8 152.33(19) 1_455 2_564
In25 Se57 In4 93.99(6) 2_564 .
In25 Se57 Na6 101.70(15) 2_564 3_564
In4 Se57 Na6 81.41(14) . 3_564
In25 Se57 Na2 79.06(14) 2_564 2_554
In4 Se57 Na2 125.26(15) . 2_554
Na6 Se57 Na2 153.3(2) 3_564 2_554
In28 Se58 In13 94.83(6) . .
In28 Se58 Na11 99.63(17) . 2_664
In13 Se58 Na11 118.42(15) . 2_664
In28 Se58 Na1 79.10(14) . 2_664
In13 Se58 Na1 82.63(15) . 2_664
Na11 Se58 Na1 158.9(2) 2_664 2_664
In38 Se59 In30 108.64(8) . .
In38 Se59 In35 22.34(9) . .
In30 Se59 In35 88.74(11) . .
In38 Se59 Na5 105.64(14) . .
In30 Se59 Na5 118.26(15) . .
In35 Se59 Na5 108.12(16) . .
In38 Se59 Na9 76.71(14) . 1_554
In30 Se59 Na9 80.33(14) . 1_554
In35 Se59 Na9 82.55(15) . 1_554
Na5 Se59 Na9 157.95(19) . 1_554
In2 Se60 In13 112.73(7) . .
In2 Se60 Na3 81.95(15) . .
In13 Se60 Na3 107.91(15) . .
In2 Se60 Na1 106.31(15) . 2_664
In13 Se60 Na1 86.23(14) . 2_664
Na3 Se60 Na1 159.8(2) . 2_664
Se23 Na1 Se60 120.1(2) . 3_565
Se23 Na1 Se39 88.47(19) . 3_565
Se60 Na1 Se39 90.14(19) 3_565 3_565
Se23 Na1 Se29 86.39(18) . .
Se60 Na1 Se29 86.7(2) 3_565 .
Se39 Na1 Se29 171.6(3) 3_565 .
Se23 Na1 Se58 156.4(3) . 3_565
Se60 Na1 Se58 81.86(18) 3_565 3_565
Se39 Na1 Se58 82.55(17) 3_565 3_565
Se29 Na1 Se58 104.6(2) . 3_565
Se23 Na1 Se33 82.69(18) . .
Se60 Na1 Se33 152.8(3) 3_565 .
Se39 Na1 Se33 106.2(2) 3_565 .
Se29 Na1 Se33 79.65(17) . .
Se58 Na1 Se33 78.96(17) 3_565 .
Se23 Na1 In28 119.5(2) . 3_565
Se60 Na1 In28 98.10(19) 3_565 3_565
Se39 Na1 In28 43.47(10) 3_565 3_565
Se29 Na1 In28 144.7(2) . 3_565
Se58 Na1 In28 42.65(9) 3_565 3_565
Se33 Na1 In28 80.56(16) . 3_565
Se23 Na1 In3 43.57(10) . .
Se60 Na1 In3 112.0(2) 3_565 .
Se39 Na1 In3 132.0(2) 3_565 .
Se29 Na1 In3 43.25(9) . .
Se58 Na1 In3 140.2(2) 3_565 .
Se33 Na1 In3 73.04(14) . .
In28 Na1 In3 149.9(2) 3_565 .
Se23 Na1 In5 96.52(18) . .
Se60 Na1 In5 115.9(2) 3_565 .
Se39 Na1 In5 145.3(2) 3_565 .
Se29 Na1 In5 42.16(9) . .
Se58 Na1 In5 79.32(16) 3_565 .
Se33 Na1 In5 41.31(9) . .
In28 Na1 In5 107.01(18) 3_565 .
In3 Na1 In5 60.97(11) . .
Se15 Na2 Se25 88.5(2) 3_554 1_655
Se15 Na2 Se56 91.4(2) 3_554 1_655
Se25 Na2 Se56 117.0(3) 1_655 1_655
Se15 Na2 Se52 164.6(3) 3_554 1_655
Se25 Na2 Se52 83.0(2) 1_655 1_655
Se56 Na2 Se52 81.13(19) 1_655 1_655
Se15 Na2 Se43 82.90(19) 3_554 1_655
Se25 Na2 Se43 85.5(2) 1_655 1_655
Se56 Na2 Se43 156.7(3) 1_655 1_655
Se52 Na2 Se43 109.1(2) 1_655 1_655
Se15 Na2 Se57 113.6(3) 3_554 3
Se25 Na2 Se57 153.2(3) 1_655 3
Se56 Na2 Se57 78.93(19) 1_655 3
Se52 Na2 Se57 78.34(18) 1_655 3
Se43 Na2 Se57 82.71(19) 1_655 3
Se15 Na2 In25 153.0(3) 3_554 1_655
Se25 Na2 In25 113.1(2) 1_655 1_655
Se56 Na2 In25 92.7(2) 1_655 1_655
Se52 Na2 In25 41.79(10) 1_655 1_655
Se43 Na2 In25 82.87(17) 1_655 1_655
Se57 Na2 In25 41.58(10) 3 1_655
Se60 Na3 Se48 88.99(19) . .
Se60 Na3 Se13 86.05(18) . .
Se48 Na3 Se13 90.15(19) . .
Se60 Na3 Se34 157.5(3) . .
Se48 Na3 Se34 110.7(2) . .
Se13 Na3 Se34 83.24(18) . .
Se60 Na3 Se43 110.3(2) . 3
Se48 Na3 Se43 80.46(17) . 3
Se13 Na3 Se43 160.8(3) . 3
Se34 Na3 Se43 84.51(17) . 3
Se60 Na3 Se47 81.48(17) . .
Se48 Na3 Se47 157.8(3) . .
Se13 Na3 Se47 109.0(2) . .
Se34 Na3 Se47 83.40(17) . .
Se43 Na3 Se47 84.10(18) 3 .
Se60 Na3 In37 152.9(2) . 3
Se48 Na3 In37 88.50(17) . 3
Se13 Na3 In37 120.9(2) . 3
Se34 Na3 In37 43.38(10) . 3
Se43 Na3 In37 42.81(10) 3 3
Se47 Na3 In37 90.95(17) . 3
Se60 Na3 In2 44.04(10) . .
Se48 Na3 In2 78.97(16) . .
Se13 Na3 In2 44.02(10) . .
Se34 Na3 In2 127.1(2) . .
Se43 Na3 In2 146.9(2) 3 .
Se47 Na3 In2 106.74(19) . .
In37 Na3 In2 159.6(2) 3 .
Se60 Na3 In24 89.06(18) . .
Se48 Na3 In24 117.7(2) . .
Se13 Na3 In24 151.6(2) . .
Se34 Na3 In24 91.03(17) . .
Se43 Na3 In24 43.09(10) 3 .
Se47 Na3 In24 42.62(9) . .
In37 Na3 In24 68.48(13) 3 .
In2 Na3 In24 131.7(2) . .
Se60 Na3 In29 117.1(2) . .
Se48 Na3 In29 153.7(2) . .
Se13 Na3 In29 88.94(17) . .
Se34 Na3 In29 43.15(9) . .
Se43 Na3 In29 92.16(17) 3 .
Se47 Na3 In29 42.12(9) . .
In37 Na3 In29 69.64(13) 3 .
In2 Na3 In29 117.09(19) . .
In24 Na3 In29 68.59(13) . .
Se28 Na4 Se52 90.0(2) . .
Se28 Na4 Se33 83.17(17) . .
Se52 Na4 Se33 114.8(3) . .
Se28 Na4 Se46 91.1(2) . .
Se52 Na4 Se46 89.7(2) . .
Se33 Na4 Se46 154.8(3) . .
Se28 Na4 Se41 160.9(3) . .
Se52 Na4 Se41 84.16(19) . .
Se33 Na4 Se41 82.88(18) . .
Se46 Na4 Se41 107.0(2) . .
Se28 Na4 Se13 111.6(2) . .
Se52 Na4 Se13 155.2(2) . .
Se33 Na4 Se13 81.09(18) . .
Se46 Na4 Se13 78.28(18) . .
Se41 Na4 Se13 78.89(16) . .
Se28 Na4 In20 152.6(3) . .
Se52 Na4 In20 115.4(2) . .
Se33 Na4 In20 94.49(18) . .
Se46 Na4 In20 79.46(16) . .
Se41 Na4 In20 42.03(9) . .
Se13 Na4 In20 41.43(9) . .
Se21 Na5 Se16 89.05(19) . .
Se21 Na5 Se41 91.3(2) . .
Se16 Na5 Se41 114.9(2) . .
Se21 Na5 Se59 86.73(19) . .
Se16 Na5 Se59 156.4(3) . .
Se41 Na5 Se59 88.41(19) . .
Se21 Na5 Se30 110.3(2) . 3_564
Se16 Na5 Se30 82.70(18) . 3_564
Se41 Na5 Se30 152.9(3) . 3_564
Se59 Na5 Se30 77.04(17) . 3_564
Se21 Na5 Se25 165.3(3) . .
Se16 Na5 Se25 81.71(17) . .
Se41 Na5 Se25 82.35(17) . .
Se59 Na5 Se25 106.3(2) . .
Se30 Na5 Se25 80.02(17) 3_564 .
Se21 Na5 In21 151.1(2) . .
Se16 Na5 In21 93.87(18) . .
Se41 Na5 In21 113.2(2) . .
Se59 Na5 In21 79.17(16) . .
Se30 Na5 In21 42.05(9) 3_564 .
Se25 Na5 In21 41.98(9) . .
Se57 Na6 Se26 164.4(3) 2_665 .
Se57 Na6 Se50 87.68(19) 2_665 2_665
Se26 Na6 Se50 104.3(2) . 2_665
Se57 Na6 Se16 89.04(19) 2_665 2_665
Se26 Na6 Se16 82.39(18) . 2_665
Se50 Na6 Se16 83.87(17) 2_665 2_665
Se57 Na6 Se48 85.04(18) 2_665 .
Se26 Na6 Se48 85.93(18) . .
Se50 Na6 Se48 163.0(3) 2_665 .
Se16 Na6 Se48 111.3(2) 2_665 .
Se57 Na6 Se20 109.5(2) 2_665 .
Se26 Na6 Se20 82.18(18) . .
Se50 Na6 Se20 83.83(19) 2_665 .
Se16 Na6 Se20 157.2(3) 2_665 .
Se48 Na6 Se20 84.20(17) . .
Se57 Na6 In19 122.9(2) 2_665 .
Se26 Na6 In19 44.17(10) . .
Se50 Na6 In19 148.4(2) 2_665 .
Se16 Na6 In19 88.52(18) 2_665 .
Se48 Na6 In19 44.13(10) . .
Se20 Na6 In19 91.99(17) . .
Se57 Na6 In4 44.53(10) 2_665 2_665
Se26 Na6 In4 143.9(2) . 2_665
Se50 Na6 In4 44.08(10) 2_665 2_665
Se16 Na6 In4 77.94(15) 2_665 2_665
Se48 Na6 In4 129.4(2) . 2_665
Se20 Na6 In4 105.7(2) . 2_665
In19 Na6 In4 160.9(2) . 2_665
Se57 Na6 In7 101.37(19) 2_665 2_665
Se26 Na6 In7 81.35(16) . 2_665
Se50 Na6 In7 43.77(9) 2_665 2_665
Se16 Na6 In7 43.60(9) 2_665 2_665
Se48 Na6 In7 153.0(2) . 2_665
Se20 Na6 In7 117.2(2) . 2_665
In19 Na6 In7 114.73(19) . 2_665
In4 Na6 In7 63.58(11) 2_665 2_665
Se57 Na6 In15 89.74(17) 2_665 .
Se26 Na6 In15 92.39(17) . .
Se50 Na6 In15 121.6(2) 2_665 .
Se16 Na6 In15 154.5(2) 2_665 .
Se48 Na6 In15 43.25(9) . .
Se20 Na6 In15 43.02(9) . .
In19 Na6 In15 70.91(13) . .
In4 Na6 In15 117.67(19) 2_665 .
In7 Na6 In15 160.1(2) 2_665 .
Se50 Na7 Se42 85.30(19) . .
Se50 Na7 Se29 84.24(19) . .
Se42 Na7 Se29 86.2(2) . .
Se50 Na7 Se47 155.5(3) . 3_565
Se42 Na7 Se47 114.5(2) . 3_565
Se29 Na7 Se47 82.91(18) . 3_565
Se50 Na7 Se12 113.7(2) . 3_565
Se42 Na7 Se12 81.59(19) . 3_565
Se29 Na7 Se12 157.1(3) . 3_565
Se47 Na7 Se12 84.69(19) 3_565 3_565
Se50 Na7 Se51 81.16(19) . 3_565
Se42 Na7 Se51 156.4(3) . 3_565
Se29 Na7 Se51 111.5(2) . 3_565
Se47 Na7 Se51 84.25(19) 3_565 3_565
Se12 Na7 Se51 86.3(2) 3_565 3_565
Se38 Na8 Se49 116.2(2) 3_455 .
Se38 Na8 Se15 91.5(2) 3_455 .
Se49 Na8 Se15 83.21(18) . .
Se38 Na8 Se42 85.20(18) 3_455 3_455
Se49 Na8 Se42 92.0(2) . 3_455
Se15 Na8 Se42 172.3(3) . 3_455
Se38 Na8 Se38 157.0(3) 3_455 .
Se49 Na8 Se38 83.84(19) . .
Se15 Na8 Se38 79.11(16) . .
Se42 Na8 Se38 106.4(2) 3_455 .
Se38 Na8 Se56 82.36(19) 3_455 3_455
Se49 Na8 Se56 159.2(3) . 3_455
Se15 Na8 Se56 106.8(2) . 3_455
Se42 Na8 Se56 79.73(16) 3_455 3_455
Se38 Na8 Se56 80.36(17) . 3_455
Se38 Na8 In9 43.04(10) 3_455 3_455
Se49 Na8 In9 114.1(2) . 3_455
Se15 Na8 In9 134.5(2) . 3_455
Se42 Na8 In9 42.74(9) 3_455 3_455
Se38 Na8 In9 141.3(2) . 3_455
Se56 Na8 In9 72.24(14) 3_455 3_455
Se38 Na8 In10 95.09(18) 3_455 3_455
Se49 Na8 In10 122.9(2) . 3_455
Se15 Na8 In10 145.5(3) . 3_455
Se42 Na8 In10 41.95(9) 3_455 3_455
Se38 Na8 In10 81.82(15) . 3_455
Se56 Na8 In10 41.36(9) 3_455 3_455
In9 Na8 In10 59.50(11) 3_455 3_455
Se38 Na8 In8 116.5(2) 3_455 .
Se49 Na8 In8 42.62(10) . .
Se15 Na8 In8 42.13(9) . .
Se42 Na8 In8 134.2(3) 3_455 .
Se38 Na8 In8 69.68(13) . .
Se56 Na8 In8 139.3(2) 3_455 .
In9 Na8 In8 146.3(2) 3_455 .
In10 Na8 In8 148.4(2) 3_455 .
Se31 Na9 Se20 95.1(2) 2 .
Se31 Na9 Se32 96.0(2) 2 3
Se20 Na9 Se32 92.3(2) . 3
Se31 Na9 Se54 111.5(2) 2 1_556
Se20 Na9 Se54 152.6(3) . 1_556
Se32 Na9 Se54 78.89(18) 3 1_556
Se31 Na9 Se51 152.6(3) 2 1_556
Se20 Na9 Se51 77.61(18) . 1_556
Se32 Na9 Se51 110.5(2) 3 1_556
Se54 Na9 Se51 81.27(17) 1_556 1_556
Se31 Na9 Se59 78.86(19) 2 1_556
Se20 Na9 Se59 111.4(2) . 1_556
Se32 Na9 Se59 156.0(3) 3 1_556
Se54 Na9 Se59 81.22(18) 1_556 1_556
Se51 Na9 Se59 79.41(17) 1_556 1_556
Se31 Na9 In38 87.6(2) 2 1_556
Se20 Na9 In38 151.4(3) . 1_556
Se32 Na9 In38 115.7(2) 3 1_556
Se54 Na9 In38 41.88(10) 1_556 1_556
Se51 Na9 In38 86.95(17) 1_556 1_556
Se59 Na9 In38 41.24(10) 1_556 1_556
Se31 Na9 In33 152.8(3) 2 1_556
Se20 Na9 In33 111.9(2) . 1_556
Se32 Na9 In33 86.21(18) 3 1_556
Se54 Na9 In33 42.27(10) 1_556 1_556
Se51 Na9 In33 41.39(9) 1_556 1_556
Se59 Na9 In33 88.10(17) 1_556 1_556
In38 Na9 In33 67.30(13) 1_556 1_556
Se34 Na10 Se54 95.3(2) . 3
Se34 Na10 Se55 95.3(2) . 3
Se54 Na10 Se55 94.9(2) 3 3
Se34 Na10 Se32 155.0(3) . .
Se54 Na10 Se32 108.9(2) 3 .
Se55 Na10 Se32 77.04(18) 3 .
Se34 Na10 Se55 109.5(2) . .
Se54 Na10 Se55 79.57(17) 3 .
Se55 Na10 Se55 154.9(3) 3 .
Se32 Na10 Se55 81.62(17) . .
Se34 Na10 Se46 78.64(18) . .
Se54 Na10 Se46 155.9(3) 3 .
Se55 Na10 Se46 108.8(2) 3 .
Se32 Na10 Se46 81.37(17) . .
Se55 Na10 Se46 80.60(17) . .
Se34 Na10 In26 150.9(3) . .
Se54 Na10 In26 85.38(17) 3 .
Se55 Na10 In26 113.6(2) 3 .
Se32 Na10 In26 42.09(9) . .
Se55 Na10 In26 41.88(9) . .
Se46 Na10 In26 88.91(16) . .
Se34 Na10 In31 114.1(2) . .
Se54 Na10 In31 150.6(2) 3 .
Se55 Na10 In31 84.21(17) 3 .
Se32 Na10 In31 42.13(9) . .
Se55 Na10 In31 88.85(17) . .
Se46 Na10 In31 41.49(9) . .
In26 Na10 In31 68.41(12) . .
Se34 Na10 In39 87.43(19) . .
Se54 Na10 In39 116.3(2) 3 .
Se55 Na10 In39 148.4(2) 3 .
Se32 Na10 In39 87.24(17) . .
Se55 Na10 In39 41.16(10) . .
Se46 Na10 In39 40.88(9) . .
In26 Na10 In39 66.59(12) . .
In31 Na10 In39 66.14(12) . .
Se49 Na11 Se58 87.4(2) . 3_565
Se49 Na11 Se28 116.8(3) . .
Se58 Na11 Se28 85.65(19) 3_565 .
Se49 Na11 Se30 88.14(19) . 3_565
Se58 Na11 Se30 89.96(19) 3_565 3_565
Se28 Na11 Se30 154.3(3) . 3_565
Se49 Na11 Se31 155.0(3) . 2
Se58 Na11 Se31 111.3(2) 3_565 2
Se28 Na11 Se31 82.20(18) . 2
Se30 Na11 Se31 75.87(18) 3_565 2
Se49 Na11 Se12 87.0(2) . 2
Se58 Na11 Se12 162.6(3) 3_565 2
Se28 Na11 Se12 82.23(17) . 2
Se30 Na11 Se12 106.3(2) 3_565 2
Se31 Na11 Se12 79.45(17) 2 2
Se49 Na11 In11 45.46(11) . 3_565
Se58 Na11 In11 80.60(17) 3_565 3_565
Se28 Na11 In11 157.7(3) . 3_565
Se30 Na11 In11 43.71(10) 3_565 3_565
Se31 Na11 In11 119.1(2) 2 3_565
Se12 Na11 In11 106.7(2) 2 3_565
Se49 Na11 In12 159.4(3) . 2
Se58 Na11 In12 91.13(19) 3_565 2
Se28 Na11 In12 42.62(10) . 2
Se30 Na11 In12 112.4(2) 3_565 2
Se31 Na11 In12 41.80(10) 2 2
Se12 Na11 In12 88.40(17) 2 2
In11 Na11 In12 154.1(2) 3_565 2
Se49 Na11 In27 96.3(2) . .
Se58 Na11 In27 122.8(2) 3_565 .
Se28 Na11 In27 42.32(9) . .
Se30 Na11 In27 147.0(2) 3_565 .
Se31 Na11 In27 87.49(17) 2 .
Se12 Na11 In27 41.78(9) 2 .
In11 Na11 In27 137.2(2) 3_565 .
In12 Na11 In27 67.46(12) 2 .
Se21 Na12 Se39 165.9(3) 3_565 .
Se21 Na12 Se26 90.6(2) 3_565 2_664
Se39 Na12 Se26 93.4(2) . 2_664
Se21 Na12 Se24 83.60(19) 3_565 2_664
Se39 Na12 Se24 82.9(2) . 2_664
Se26 Na12 Se24 122.4(3) 2_664 2_664
Se21 Na12 Se24 109.0(2) 3_565 .
Se39 Na12 Se24 84.65(18) . .
Se26 Na12 Se24 87.7(2) 2_664 .
Se24 Na12 Se24 147.9(3) 2_664 .
Se21 Na12 Se23 77.35(17) 3_565 .
Se39 Na12 Se23 103.1(2) . .
Se26 Na12 Se23 156.7(3) 2_664 .
Se24 Na12 Se23 76.53(18) 2_664 .
Se24 Na12 Se23 77.71(18) . .
Se21 Na12 In6 147.1(3) 3_565 .
Se39 Na12 In6 44.18(10) . .
Se26 Na12 In6 103.2(2) 2_664 .
Se24 Na12 In6 112.1(2) 2_664 .
Se24 Na12 In6 43.40(10) . .
Se23 Na12 In6 78.62(17) . .

loop_
_geom_bond_atom_site_label_1
_geom_bond_atom_site_label_2
_geom_bond_distance
_geom_bond_site_symmetry_2
In1 Se33 2.5518(19) .
In1 Se41 2.572(2) .
In1 Se9 2.6196(19) .
In1 Se27 2.6358(19) .
In2 Se60 2.561(2) .
In2 Se13 2.573(2) .
In2 Se4 2.6046(19) .
In2 Se9 2.6277(19) .
In2 Na3 3.648(7) .
In3 Se23 2.563(2) .
In3 Se29 2.568(2) .
In3 Se27 2.6129(19) .
In3 Se18 2.6358(19) .
In3 Na1 3.687(7) .
In4 Se50 2.573(2) .
In4 Se57 2.5753(19) .
In4 Se14 2.6098(19) 2_564
In4 Se2 2.6275(19) .
In4 Na6 3.631(7) 3_564
In5 Se33 2.558(2) .
In5 Se29 2.562(2) .
In5 Se8 2.5917(19) .
In5 Se22 2.6380(19) .
In5 Na1 3.783(7) .
In6 Se24 2.5571(19) .
In6 Se39 2.5615(19) .
In6 Se4 2.6280(19) .
In6 Se17 2.6412(19) .
In6 Na12 3.617(7) .
In7 Se16 2.5622(19) .
In7 Se50 2.5628(19) .
In7 Se27 2.5967(19) .
In7 Se22 2.6214(19) .
In7 Na6 3.643(7) 3_564
In8 Se15 2.563(2) .
In8 Se37 2.5786(19) .
In8 Se49 2.584(2) .
In8 Se6 2.650(2) 3_565
In8 In11 3.2337(16) 3_565
In8 Na8 3.798(7) .
In9 Se42 2.556(2) .
In9 Se38 2.557(2) .
In9 Se8 2.6138(19) .
In9 Se37 2.6298(19) .
In9 Na8 3.715(7) 2_564
In10 Se42 2.5558(19) .
In10 Se56 2.560(2) .
In10 Se2 2.5884(19) .
In10 Se22 2.6309(19) .
In10 Na8 3.792(7) 2_564
In11 Se30 2.533(2) .
In11 Se49 2.586(2) 2_664
In11 Se10 2.6138(19) 2_665
In11 Se6 2.6377(19) .
In11 In8 3.2337(16) 2_664
In11 Na11 3.568(7) 2_664
In12 Se31 2.5500(19) .
In12 Se28 2.5608(19) 3_554
In12 Se35 2.6291(19) 3_554
In12 Se44 2.6644(19) 3_554
In12 Na11 3.736(8) 3_554
In13 Se60 2.572(2) .
In13 Se58 2.585(2) .
In13 Se6 2.6093(19) .
In13 Se17 2.6235(19) .
In14 Se56 2.568(2) .
In14 Se52 2.581(2) .
In14 Se14 2.6138(19) .
In14 Se8 2.6373(19) .
In15 Se20 2.553(2) .
In15 Se48 2.559(2) .
In15 Se35 2.6101(19) .
In15 Se40 2.656(2) 3
In15 Na6 3.664(7) .
In16 Se24 2.5553(19) 3_564
In16 Se21 2.5802(19) .
In16 Se11 2.6296(19) .
In16 Se18 2.6356(19) 2_664
In17 Se16 2.562(2) .
In17 Se25 2.574(2) .
In17 Se10 2.6127(19) .
In17 Se2 2.6248(19) .
In18 Se20 2.548(2) .
In18 Se26 2.574(2) .
In18 Se11 2.6149(19) 1_556
In18 Se44 2.699(2) .
In19 Se26 2.5474(19) .
In19 Se48 2.561(2) .
In19 Se4 2.625(2) .
In19 Se17 2.686(2) .
In19 Na6 3.577(7) .
In20 Se13 2.5552(19) .
In20 Se41 2.566(2) .
In20 Se45 2.601(2) .
In20 Se7 2.6318(19) .
In20 Na4 3.790(7) .
In21 Se25 2.5589(19) .
In21 Se30 2.562(2) 3_564
In21 Se53 2.600(2) .
In21 Se36 2.6363(19) .
In21 Na5 3.768(7) .
In22 Se15 2.5559(19) 3_454
In22 Se38 2.560(2) 3_454
In22 Se10 2.5859(19) .
In22 Se36 2.6247(19) .
In23 Se21 2.562(2) .
In23 Se23 2.563(2) 2_664
In23 Se9 2.6100(19) .
In23 Se7 2.6316(19) .
In24 Se47 2.554(2) .
In24 Se43 2.559(2) 3
In24 Se36 2.6056(19) 3
In24 Se37 2.658(2) 2_664
In24 Na3 3.676(7) .
In25 Se52 2.554(2) .
In25 Se57 2.557(2) 3_455
In25 Se40 2.618(2) .
In25 Se5 2.6308(19) .
In25 Na2 3.783(8) 1_455
In26 Se55 2.548(2) .
In26 Se32 2.5526(19) .
In26 Se35 2.6184(19) 2_554
In26 Se19 2.6735(19) 3
In26 Na10 3.752(7) .
In27 Se28 2.5580(19) .
In27 Se12 2.5660(19) 2
In27 Se5 2.6193(19) .
In27 Se14 2.680(2) .
In27 Na11 3.761(7) .
In28 Se58 2.541(2) .
In28 Se39 2.574(2) .
In28 Se44 2.6451(19) 2_664
In28 Se11 2.650(2) 2_665
In28 Na1 3.684(7) 2_664
In29 Se47 2.535(2) .
In29 Se34 2.5642(19) .
In29 Se1 2.6021(19) .
In29 Se45 2.685(2) .
In29 Na3 3.694(7) .
In30 Se59 2.549(2) .
In30 Se51 2.563(2) .
In30 Se7 2.6104(19) .
In30 Se18 2.6577(19) 2_664
In31 Se46 2.548(2) .
In31 Se32 2.558(2) .
In31 Se5 2.6118(19) .
In31 Se19 2.6714(19) 2
In31 Na10 3.757(7) .
In32 Se12 2.530(2) .
In32 Se31 2.547(2) .
In32 Se1 2.6135(19) .
In32 Se53 2.732(2) 3
In33 Se51 2.540(2) .
In33 Se54 2.556(2) .
In33 Se1 2.6170(19) .
In33 Se19 2.681(2) .
In33 Na9 3.752(7) 1_554
In34 In37 0.980(4) .
In34 Se34 2.593(4) 2_554
In34 Se53 2.594(5) .
In34 Se3 2.612(4) .
In34 Se43 2.642(4) .
In34 In38 3.361(4) .
In35 In38 1.004(4) .
In35 Se3 2.588(4) .
In35 Se45 2.603(5) .
In35 Se54 2.628(4) .
In35 Se59 2.632(4) .
In36 In39 0.934(4) .
In36 Se40 2.583(5) .
In36 Se3 2.613(4) .
In36 Se55 2.617(4) .
In36 Se46 2.632(4) .
In37 Se43 2.516(2) .
In37 Se34 2.538(2) 2_554
In37 Se3 2.611(2) .
In37 Se40 2.687(3) .
In37 Na3 3.623(7) 2_554
In38 Se54 2.517(2) .
In38 Se59 2.519(2) .
In38 Se3 2.627(2) .
In38 Se53 2.668(3) .
In38 Na9 3.718(8) 1_554
In39 Se55 2.523(2) .
In39 Se46 2.524(2) .
In39 Se3 2.633(2) .
In39 Se45 2.676(3) .
In39 Na10 3.780(8) .
Se6 In8 2.650(2) 2_664
Se10 In11 2.6138(19) 3_564
Se11 In18 2.6149(19) 1_554
Se11 In28 2.650(2) 3_564
Se12 In27 2.5660(19) 3_554
Se12 Na7 3.166(8) 2_664
Se12 Na11 3.356(8) 3_554
Se13 Na3 3.063(7) .
Se13 Na4 3.332(8) .
Se14 In4 2.6098(19) 3_455
Se15 In22 2.5559(19) 2_565
Se15 Na2 2.960(8) 2
Se15 Na8 3.098(7) .
Se16 Na5 3.107(7) .
Se16 Na6 3.142(7) 3_564
Se18 In16 2.6356(19) 3_565
Se18 In30 2.6577(19) 3_565
Se19 In31 2.6714(19) 3_554
Se19 In26 2.6735(19) 2_554
Se20 Na9 2.978(8) .
Se20 Na6 3.194(8) .
Se21 Na5 2.980(7) .
Se21 Na12 3.035(7) 2_664
Se23 In23 2.563(2) 3_565
Se23 Na1 3.003(7) .
Se23 Na12 3.496(8) .
Se24 In16 2.5553(19) 2_665
Se24 Na12 3.208(8) 3_565
Se24 Na12 3.230(8) .
Se25 Na2 3.109(9) 1_455
Se25 Na5 3.244(7) .
Se26 Na12 3.073(9) 3_565
Se26 Na6 3.092(7) .
Se28 In12 2.5608(19) 2
Se28 Na4 3.002(7) .
Se28 Na11 3.146(7) .
Se29 Na1 3.143(7) .
Se29 Na7 3.152(8) .
Se30 In21 2.562(2) 2_665
Se30 Na11 3.160(7) 2_664
Se30 Na5 3.241(7) 2_665
Se31 Na9 2.952(8) 3_554
Se31 Na11 3.335(8) 3_554
Se32 Na9 3.026(8) 2_554
Se32 Na10 3.222(7) .
Se33 Na4 3.146(7) .
Se33 Na1 3.393(8) .
Se34 In37 2.538(2) 3
Se34 In34 2.593(4) 3
Se34 Na10 2.952(7) .
Se34 Na3 3.134(7) .
Se35 In26 2.6184(19) 3
Se35 In12 2.6291(19) 2
Se36 In24 2.6056(19) 2_554
Se37 In24 2.658(2) 3_565
Se38 In22 2.560(2) 2_565
Se38 Na8 3.048(8) 2_564
Se38 Na8 3.315(7) .
Se39 Na12 3.050(7) .
Se39 Na1 3.127(7) 2_664
Se40 In15 2.656(2) 2_554
Se41 Na5 3.119(7) .
Se41 Na4 3.196(7) .
Se42 Na7 3.114(8) .
Se42 Na8 3.148(7) 2_564
Se43 In24 2.559(2) 2_554
Se43 Na3 3.175(7) 2_554
Se43 Na2 3.240(8) 1_455
Se44 In28 2.6451(19) 3_565
Se44 In12 2.6644(19) 2
Se46 Na4 3.170(8) .
Se46 Na10 3.360(8) .
Se47 Na7 3.162(7) 2_664
Se47 Na3 3.277(7) .
Se48 Na3 3.009(7) .
Se48 Na6 3.162(7) .
Se49 In11 2.586(2) 3_565
Se49 Na11 2.971(8) .
Se49 Na8 3.050(8) .
Se50 Na7 3.095(8) .
Se50 Na6 3.095(7) 3_564
Se51 Na7 3.186(8) 2_664
Se51 Na9 3.361(8) 1_554
Se52 Na4 3.050(8) .
Se52 Na2 3.231(8) 1_455
Se53 In32 2.732(2) 2_554
Se54 Na10 2.991(7) 2_554
Se54 Na9 3.184(8) 1_554
Se55 Na10 3.011(8) 2_554
Se55 Na10 3.262(7) .
Se56 Na2 3.169(8) 1_455
Se56 Na8 3.371(8) 2_564
Se57 In25 2.557(2) 2_564
Se57 Na6 2.973(7) 3_564
Se57 Na2 3.315(8) 2_554
Se58 Na11 3.055(8) 2_664
Se58 Na1 3.190(7) 2_664
Se59 Na5 3.168(7) .
Se59 Na9 3.375(8) 1_554
Se60 Na3 2.981(7) .
Se60 Na1 3.025(8) 2_664
Na1 Se60 3.025(8) 3_565
Na1 Se39 3.127(7) 3_565
Na1 Se58 3.190(7) 3_565
Na1 In28 3.684(7) 3_565
Na2 Se15 2.960(8) 3_554
Na2 Se25 3.109(9) 1_655
Na2 Se56 3.169(8) 1_655
Na2 Se52 3.231(8) 1_655
Na2 Se43 3.240(8) 1_655
Na2 Se57 3.315(8) 3
Na2 In25 3.783(8) 1_655
Na3 Se43 3.175(7) 3
Na3 In37 3.623(7) 3
Na5 Se30 3.241(7) 3_564
Na6 Se57 2.973(7) 2_665
Na6 Se50 3.095(7) 2_665
Na6 Se16 3.142(7) 2_665
Na6 In4 3.631(7) 2_665
Na6 In7 3.643(7) 2_665
Na7 Se47 3.162(7) 3_565
Na7 Se12 3.166(8) 3_565
Na7 Se51 3.186(8) 3_565
Na8 Se38 3.048(8) 3_455
Na8 Se42 3.148(7) 3_455
Na8 Se56 3.371(8) 3_455
Na8 In9 3.715(7) 3_455
Na8 In10 3.792(7) 3_455
Na9 Se31 2.952(8) 2
Na9 Se32 3.026(8) 3
Na9 Se54 3.184(8) 1_556
Na9 Se51 3.361(8) 1_556
Na9 Se59 3.375(8) 1_556
Na9 In38 3.718(8) 1_556
Na9 In33 3.752(7) 1_556
Na10 Se54 2.991(7) 3
Na10 Se55 3.011(8) 3
Na11 Se58 3.055(8) 3_565
Na11 Se30 3.160(7) 3_565
Na11 Se31 3.335(8) 2
Na11 Se12 3.356(8) 2
Na11 In11 3.568(7) 3_565
Na11 In12 3.736(8) 2
Na12 Se21 3.035(7) 3_565
Na12 Se26 3.073(9) 2_664
Na12 Se24 3.208(8) 2_664
